data_7057587
loop_
_publ_author_name
'Stewart, Christopher D.'
'Arman, Hadi'
'Benavides, Brenda'
'Musie, Ghezai T.'

_publ_section_title
;
 Crystal structure of gluconate bound iron(iii) complex: synthesis,
 characterization and redox properties of the complex in aqueous solution
;
_journal_issue 18
_journal_name_full 'New Journal of Chemistry'
_journal_page_first 15088
_journal_paper_doi 10.1039/C8NJ01886C
_journal_volume 42
_journal_year 2018
_chemical_absolute_configuration ad
_chemical_formula_moiety '0.5(C232 H240 Fe16 K22 N24 O171.6), 1.8(O)'
_chemical_formula_sum 'C116 H120 Fe8 K11 N12 O87.6'
_chemical_formula_weight 3960.73
_space_group_crystal_system orthorhombic
_space_group_IT_number 19
_space_group_name_Hall 'P 2ac 2ab'
_space_group_name_H-M_alt 'P 21 21 21'
_symmetry_space_group_name_Hall 'P 2ac 2ab'
_symmetry_space_group_name_H-M 'P 21 21 21'
_atom_sites_solution_hydrogens mixed
_audit_creation_date 2015-06-30
_audit_creation_method
;
Olex2 1.2
(compiled 2015.01.26 svn.r3150 for OlexSys, GUI svn.r4998)
;
_audit_update_record
;
2016-11-10 deposited with the CCDC.
2018-07-17 downloaded from the CCDC.
;
_cell_angle_alpha 90
_cell_angle_beta 90
_cell_angle_gamma 90
_cell_formula_units_Z 2
_cell_length_a 19.4006(8)
_cell_length_b 19.7985(7)
_cell_length_c 22.1693(15)
_cell_measurement_reflns_used 21051
_cell_measurement_temperature 98
_cell_measurement_theta_max 27.6
_cell_measurement_theta_min 3.1
_cell_volume 8515.3(7)
_computing_cell_refinement
;
CrystalClear-SM Auto 2.0 r5 (Rigaku, 2010)
;
_computing_data_collection
;
CrystalClear-SM Auto 2.0 r5 (Rigaku, 2010)
;
_computing_data_reduction
;
CrystalClear-SM Auto 2.0 r5 (Rigaku, 2010)
;
_computing_molecular_graphics 'Olex2 (Dolomanov et al., 2009)'
_computing_publication_material 'Olex2 (Dolomanov et al., 2009)'
_computing_structure_refinement 'ShelXL (Sheldrick, 2008)'
_diffrn_ambient_temperature 98
_diffrn_detector CCD
_diffrn_detector_area_resol_mean 28.5714
_diffrn_measured_fraction_theta_full 0.990
_diffrn_measured_fraction_theta_max 0.990
_diffrn_measurement_details
;
scan:
    Number of images: 216
               Slice: -68.0000 - 40.0000
         Image width: 0.5000
            Exp time: 60.0000
       Rotation axis: Omega
               Omega: 0.0000
               Kappa: 70.0000
                 Phi: 0.0000
                 XTD: 35.0000
              2theta: -35.0000
scan:
    Number of images: 66
               Slice: 2.0000 - 35.0000
         Image width: 0.5000
            Exp time: 60.0000
       Rotation axis: Omega
               Omega: 0.0000
               Kappa: 70.0000
                 Phi: 270.0000
                 XTD: 35.0000
              2theta: -35.0000
;
_diffrn_measurement_device
;
AFC12 (Right): Kappa 3 circle
;
_diffrn_measurement_device_type
;
Rigaku Saturn724 (2x2 bin mode)
;
_diffrn_measurement_method 'profile data from \w-scans'
_diffrn_measurement_specimen_support Fiber
_diffrn_orient_matrix_type FS_PROCESS
_diffrn_orient_matrix_UB_11 0.050766
_diffrn_orient_matrix_UB_12 -0.008746
_diffrn_orient_matrix_UB_13 0.000119
_diffrn_orient_matrix_UB_21 -0.000629
_diffrn_orient_matrix_UB_22 -0.004270
_diffrn_orient_matrix_UB_23 -0.044943
_diffrn_orient_matrix_UB_31 0.008904
_diffrn_orient_matrix_UB_32 0.049562
_diffrn_orient_matrix_UB_33 -0.003851
_diffrn_radiation_monochromator 'Graphite Monochromator'
_diffrn_radiation_type MoK\a
_diffrn_radiation_wavelength 0.71073
_diffrn_reflns_av_unetI/netI 0.0583
_diffrn_reflns_Laue_measured_fraction_full 0.990
_diffrn_reflns_Laue_measured_fraction_max 0.990
_diffrn_reflns_limit_h_max 23
_diffrn_reflns_limit_h_min -23
_diffrn_reflns_limit_k_max 23
_diffrn_reflns_limit_k_min 0
_diffrn_reflns_limit_l_max 26
_diffrn_reflns_limit_l_min 0
_diffrn_reflns_number 14736
_diffrn_reflns_point_group_measured_fraction_full 0.931
_diffrn_reflns_point_group_measured_fraction_max 0.929
_diffrn_reflns_theta_full 25.242
_diffrn_reflns_theta_max 25.500
_diffrn_reflns_theta_min 3.080
_diffrn_source 'Sealed Tube'
_diffrn_source_current 40.0
_diffrn_source_power 2.0
_diffrn_source_voltage 50.0
_exptl_absorpt_coefficient_mu 1.033
_exptl_absorpt_correction_T_max 1.000
_exptl_absorpt_correction_T_min 0.396
_exptl_absorpt_correction_type multi-scan
_exptl_absorpt_process_details 'ABSCOR (Higashi, 1995)'
_exptl_crystal_colour 'clear yellowish green'
_exptl_crystal_colour_lustre clear
_exptl_crystal_colour_modifier yellowish
_exptl_crystal_colour_primary green
_exptl_crystal_density_diffrn 1.545
_exptl_crystal_description needle
_exptl_crystal_F_000 4036
_exptl_crystal_size_max 0.29
_exptl_crystal_size_mid 0.1
_exptl_crystal_size_min 0.09
_refine_diff_density_max 1.284
_refine_diff_density_min -0.926
_refine_diff_density_rms 0.126
_refine_ls_abs_structure_details
;
 Flack x determined using 4786 quotients [(I+)-(I-)]/[(I+)+(I-)]
 (Parsons, Flack and Wagner, Acta Cryst. B69 (2013) 249-259).
;
_refine_ls_abs_structure_Flack 0.016(9)
_refine_ls_extinction_method none
_refine_ls_goodness_of_fit_ref 1.135
_refine_ls_hydrogen_treatment mixed
_refine_ls_matrix_type full
_refine_ls_number_parameters 1105
_refine_ls_number_reflns 14736
_refine_ls_number_restraints 9
_refine_ls_restrained_S_all 1.134
_refine_ls_R_factor_all 0.0705
_refine_ls_R_factor_gt 0.0621
_refine_ls_shift/su_max 0.002
_refine_ls_shift/su_mean 0.000
_refine_ls_structure_factor_coef Fsqd
_refine_ls_weighting_details 'w=1/[\s^2^(Fo^2^)+(0.0800P)^2^+20.0000P] where P=(Fo^2^+2Fc^2^)/3'
_refine_ls_weighting_scheme calc
_refine_ls_wR_factor_gt 0.1610
_refine_ls_wR_factor_ref 0.1661
_reflns_Friedel_coverage 0.725
_reflns_Friedel_fraction_full 0.859
_reflns_Friedel_fraction_max 0.857
_reflns_number_gt 12970
_reflns_number_total 14736
_reflns_threshold_expression 'I > 2\s(I)'
_cod_data_source_file c8nj01886c2.cif
_cod_data_source_block cd1012a
_cod_depositor_comments 'Adding full bibliography for 7057587.cif.'
_cod_original_formula_sum 'C116 H120 Fe8 K11 N12 O87.60'
_cod_database_code 7057587
_shelx_space_group_comment
;
The symmetry employed for this shelxl refinement is uniquely defined
by the following loop, which should always be used as a source of
symmetry information in preference to the above space-group names.
They are only intended as comments.
;
_olex2_refinement_description
;
1. Fixed Uiso
 At 1.2 times of:
  All C(H) groups, All C(H,H) groups, All O(H,H,H) groups
 At 1.5 times of:
  All O(H) groups, All O(H,H) groups
2. Restrained distances
 H20-O20
 0.85 with sigma of 0.02
 H57-C57
 0.95 with sigma of 0.02
 H20-O19
 1.6 with sigma of 0.01
 H26-O26
 0.84 with sigma of 0.01
 O32_$1-H26
 2.1 with sigma of 0.01
 O25-H25
 1 with sigma of 0.01
 H25-O13
 1.9 with sigma of 0.01
 H31-O31
 1.05 with sigma of 0.01
 H31-O48
 2.1 with sigma of 0.01
3. Uiso/Uaniso restraints and constraints
Uanis(O27) = Uanis(C52) = Uanis(C51) = Uanis(C50)
4. Others
 Fixed Sof: N6(0.5) O39(0.5) K5A(0.5) O45A(0.5) K5B(0.5) O46B(0.5) O42(0.5)
 O43(0.5) O44(0.5) K6(0.5) O48(0.4) O47(0.5) O49(0.4) O50(0.5) O52(0.5) N7(0.5)
 O51(0.5)
5.a Ternary CH refined with riding coordinates:
 C12(H12), C35(H35), C54(H54), C49(H49), C56(H56), C55(H55), C50(H50), C51(H51)
5.b Secondary CH2 refined with riding coordinates:
 C31(H31A,H31B), C8(H8A,H8B), C39(H39A,H39B), C36(H36A,H36B), C16(H16A,H16B),
 C37(H37A,H37B), C11(H11A,H11B), C13(H13A,H13B), C34(H34A,H34B), C32(H32A,H32B),
  C58(H58A,H58B), C14(H14A,H14B), C52(H52A,H52B)
5.c Aromatic/amide H refined with riding coordinates:
 C28(H28), C41(H41), C18(H18), C25(H25A), C26(H26A), C21(H21), C44(H44),
 C20(H20A), C5(H5), C19(H19), C2(H2), C4(H4), C3(H3), C42(H42), C43(H43),
 C27(H27)
5.d Tetrahedral OH refined with riding coordinates:
 O34(H34), O30(H30), O32(H32), O27(H27A)
;
_shelx_shelxl_version_number 2014/7
_olex2_exptl_crystal_mounting_method 'glass fiber'
_olex2_submission_special_instructions 'No special instructions were received'

loop_
_space_group_symop_operation_xyz
'x, y, z'
'-x+1/2, -y, z+1/2'
'-x, y+1/2, -z+1/2'
'x+1/2, -y+1/2, -z'

loop_
_atom_site_label
_atom_site_type_symbol
_atom_site_fract_x
_atom_site_fract_y
_atom_site_fract_z
_atom_site_U_iso_or_equiv
_atom_site_adp_type
_atom_site_occupancy
_atom_site_site_symmetry_order
_atom_site_calc_flag
_atom_site_refinement_flags_posn
_atom_site_refinement_flags_occupancy
_atom_site_disorder_assembly
_atom_site_disorder_group
Fe3 Fe 0.50988(6) 0.41757(6) -0.61811(5) 0.0186(3) Uani 1 1 d . . . .
Fe4 Fe 0.32142(6) 0.44413(6) -0.61836(5) 0.0184(3) Uani 1 1 d . . . .
Fe2 Fe 0.30470(6) 0.33458(6) -0.74016(5) 0.0178(3) Uani 1 1 d . . . .
Fe1 Fe 0.49286(6) 0.30451(6) -0.73436(5) 0.0194(3) Uani 1 1 d . . . .
K1 K 0.30098(11) 0.63128(9) -0.85715(9) 0.0283(4) Uani 1 1 d . . . .
K2 K 0.42562(10) 0.49536(9) -0.77454(8) 0.0226(4) Uani 1 1 d . . . .
K3 K 0.40170(14) 0.29587(15) -0.51546(13) 0.0505(6) Uani 1 1 d . . . .
O28 O 0.2196(3) 0.4442(3) -0.6432(3) 0.0229(12) Uani 1 1 d . . . .
O12 O 0.2878(3) 0.3811(3) -0.5518(3) 0.0243(13) Uani 1 1 d . . . .
O8 O 0.3227(3) 0.4027(3) -0.8035(3) 0.0225(13) Uani 1 1 d . . . .
O19 O 0.4668(3) 0.3565(3) -0.6686(3) 0.0249(13) Uani 1 1 d D . . .
O10 O 0.3377(3) 0.5258(3) -0.6678(3) 0.0217(13) Uani 1 1 d . . . .
O20 O 0.3442(3) 0.3756(3) -0.6728(3) 0.0232(13) Uani 1 1 d D . . .
O17 O 0.5158(3) 0.4993(3) -0.6698(3) 0.0230(13) Uani 1 1 d . . . .
O5 O 0.3942(3) 0.2878(3) -0.7611(3) 0.0203(12) Uani 1 1 d . . . .
O21 O 0.6059(3) 0.3903(3) -0.6448(3) 0.0232(13) Uani 1 1 d . . . .
O1 O 0.5006(3) 0.3743(3) -0.7979(3) 0.0258(13) Uani 1 1 d . . . .
O4 O 0.4971(3) 0.2167(3) -0.6865(3) 0.0240(13) Uani 1 1 d . . . .
O9 O 0.3098(3) 0.4940(3) -0.8600(3) 0.0294(14) Uani 1 1 d . . . .
O14 O 0.4187(3) 0.4498(3) -0.5852(2) 0.0191(12) Uani 1 1 d . . . .
O18 O 0.5607(3) 0.5480(3) -0.7511(3) 0.0322(15) Uani 1 1 d . . . .
O29 O 0.2106(3) 0.3753(3) -0.7235(3) 0.0239(13) Uani 1 1 d . . . .
O11 O 0.3078(3) 0.5873(3) -0.7456(3) 0.0316(15) Uani 1 1 d . . . .
O23 O 0.2746(3) 0.7661(4) -0.8020(3) 0.0306(15) Uani 1 1 d . . . .
O15 O 0.5263(3) 0.3507(3) -0.5490(3) 0.0279(14) Uani 1 1 d . . . .
O6 O 0.2669(3) 0.2521(3) -0.6952(3) 0.0299(15) Uani 1 1 d . . . .
O13 O 0.2922(4) 0.6293(3) -0.9815(3) 0.0324(15) Uani 1 1 d D . . .
O3 O 0.4427(3) 0.6228(3) -0.8254(3) 0.0267(14) Uani 1 1 d . . . .
O22 O 0.5968(3) 0.3101(3) -0.7149(3) 0.0277(14) Uani 1 1 d . . . .
O35 O 0.1603(4) 0.6313(4) -0.9021(4) 0.0431(18) Uani 1 1 d . . . .
N4 N 0.5503(4) 0.4807(3) -0.5441(3) 0.0241(16) Uani 1 1 d . . . .
N3 N 0.2984(4) 0.5131(3) -0.5421(3) 0.0201(14) Uani 1 1 d . . . .
N2 N 0.2640(4) 0.2673(4) -0.8124(4) 0.0238(16) Uani 1 1 d . . . .
C31 C 0.2857(5) 0.5850(4) -0.5573(4) 0.0259(19) Uani 1 1 d . . . .
H31A H 0.3280 0.6041 -0.5756 0.031 Uiso 1 1 calc R . . .
H31B H 0.2766 0.6102 -0.5196 0.031 Uiso 1 1 calc R . . .
C33 C 0.2454(5) 0.4047(5) -0.5139(4) 0.0250(19) Uani 1 1 d . . . .
C46 C 0.5672(5) 0.5265(4) -0.6987(4) 0.0238(19) Uani 1 1 d . . . .
C48 C 0.2946(5) 0.8236(4) -0.8352(4) 0.0258(19) Uani 1 1 d . . . .
C23 C 0.2861(4) 0.4418(4) -0.8380(4) 0.0207(17) Uani 1 1 d . . . .
C29 C 0.2319(5) 0.5908(4) -0.6629(4) 0.0255(19) Uani 1 1 d . . . .
C8 C 0.5483(5) 0.2490(4) -0.8606(4) 0.0257(19) Uani 1 1 d . . . .
H8A H 0.5154 0.2776 -0.8831 0.031 Uiso 1 1 calc R . . .
H8B H 0.5584 0.2087 -0.8856 0.031 Uiso 1 1 calc R . . .
N5 N 0.1020(4) 0.6344(4) -0.8795(4) 0.0299(17) Uani 1 1 d . . . .
C10 C 0.4634(4) 0.6692(4) -0.7950(4) 0.0247(19) Uani 1 1 d . . . .
C45 C 0.6345(5) 0.5322(4) -0.6676(4) 0.0253(19) Uani 1 1 d . . . .
C22 C 0.2122(4) 0.4223(5) -0.8495(4) 0.0241(18) Uani 1 1 d . . . .
C17 C 0.1939(5) 0.3565(4) -0.8651(4) 0.0250(18) Uani 1 1 d . . . .
C39 C 0.5832(5) 0.5457(4) -0.5623(4) 0.0264(19) Uani 1 1 d . . . .
H39A H 0.5997 0.5691 -0.5256 0.032 Uiso 1 1 calc R . . .
H39B H 0.5477 0.5748 -0.5811 0.032 Uiso 1 1 calc R . . .
C47 C 0.6286(5) 0.3421(4) -0.6763(4) 0.0234(18) Uani 1 1 d . . . .
C53 C 0.1861(5) 0.4127(4) -0.6838(4) 0.0241(18) Uani 1 1 d . . . .
O33 O 0.0109(4) 0.2450(4) -0.7489(4) 0.056(2) Uani 1 1 d . . . .
O24 O 0.3356(4) 0.7504(3) -0.9118(3) 0.0392(17) Uani 1 1 d . . . .
O36 O 0.0514(5) 0.6428(5) -0.9131(4) 0.060(2) Uani 1 1 d . . . .
C12 C 0.3915(5) 0.2521(4) -0.8170(4) 0.0232(18) Uani 1 1 d . . . .
H12 H 0.3992 0.2839 -0.8513 0.028 Uiso 1 1 calc R . . .
O37 O 0.0941(4) 0.6272(4) -0.8251(3) 0.047(2) Uani 1 1 d . . . .
C7 C 0.5483(5) 0.3975(5) -0.8335(4) 0.030(2) Uani 1 1 d . . . .
O2 O 0.5417(4) 0.4510(3) -0.8610(3) 0.0420(18) Uani 1 1 d . . . .
C36 C 0.4889(5) 0.4945(4) -0.5061(4) 0.0234(18) Uani 1 1 d . . . .
H36A H 0.4973 0.5352 -0.4812 0.028 Uiso 1 1 calc R . . .
H36B H 0.4809 0.4559 -0.4785 0.028 Uiso 1 1 calc R . . .
C16 C 0.2459(5) 0.3001(5) -0.8713(4) 0.0257(19) Uani 1 1 d . . . .
H16A H 0.2272 0.2654 -0.8989 0.031 Uiso 1 1 calc R . . .
H16B H 0.2885 0.3184 -0.8897 0.031 Uiso 1 1 calc R . . .
C28 C 0.1764(5) 0.6069(5) -0.6993(4) 0.030(2) Uani 1 1 d . . . .
H28 H 0.1812 0.6044 -0.7419 0.036 Uiso 1 1 calc R . . .
C41 C 0.7107(6) 0.5437(5) -0.5822(5) 0.040(3) Uani 1 1 d . . . .
H41 H 0.7170 0.5504 -0.5401 0.048 Uiso 1 1 calc R . . .
C37 C 0.5985(5) 0.4355(5) -0.5105(4) 0.0272(19) Uani 1 1 d . . . .
H37A H 0.6448 0.4376 -0.5294 0.033 Uiso 1 1 calc R . . .
H37B H 0.6028 0.4514 -0.4683 0.033 Uiso 1 1 calc R . . .
C35 C 0.4258(4) 0.5054(4) -0.5448(4) 0.0206(17) Uani 1 1 d . . . .
H35 H 0.4307 0.5483 -0.5683 0.025 Uiso 1 1 calc R . . .
C18 C 0.1238(5) 0.3426(5) -0.8752(4) 0.0282(19) Uani 1 1 d . . . .
H18 H 0.1102 0.2982 -0.8864 0.034 Uiso 1 1 calc R . . .
O25 O 0.2220(5) 0.7545(4) -0.9795(4) 0.051(2) Uani 1 1 d D . . .
C54 C 0.1087(5) 0.4218(5) -0.6837(4) 0.028(2) Uani 1 1 d . . . .
H54 H 0.0954 0.4492 -0.7198 0.034 Uiso 1 1 calc R . . .
C11 C 0.4459(5) 0.1982(4) -0.8169(4) 0.0245(19) Uani 1 1 d . . . .
H11A H 0.4340 0.1634 -0.7866 0.029 Uiso 1 1 calc R . . .
H11B H 0.4471 0.1761 -0.8570 0.029 Uiso 1 1 calc R . . .
C1 C 0.6143(5) 0.2880(4) -0.8511(4) 0.0245(19) Uani 1 1 d . . . .
O26 O 0.1015(5) 0.8111(6) -0.9352(5) 0.077(3) Uani 1 1 d D . . .
N1 N 0.5152(4) 0.2266(3) -0.8030(3) 0.0215(15) Uani 1 1 d . . . .
C38 C 0.5734(5) 0.3648(5) -0.5110(5) 0.031(2) Uani 1 1 d . . . .
C13 C 0.3220(5) 0.2192(4) -0.8228(4) 0.027(2) Uani 1 1 d . . . .
H13A H 0.3175 0.1995 -0.8637 0.032 Uiso 1 1 calc R . . .
H13B H 0.3186 0.1818 -0.7933 0.032 Uiso 1 1 calc R . . .
C25 C 0.1631(5) 0.6174(5) -0.5756(5) 0.035(2) Uani 1 1 d . . . .
H25A H 0.1588 0.6228 -0.5331 0.042 Uiso 1 1 calc R . . .
C26 C 0.1074(6) 0.6306(6) -0.6123(5) 0.044(3) Uani 1 1 d . . . .
H26A H 0.0645 0.6425 -0.5946 0.053 Uiso 1 1 calc R . . .
C21 C 0.1617(5) 0.4727(4) -0.8434(4) 0.027(2) Uani 1 1 d . . . .
H21 H 0.1751 0.5175 -0.8333 0.033 Uiso 1 1 calc R . . .
O7 O 0.1872(5) 0.1717(4) -0.6945(4) 0.062(3) Uani 1 1 d . . . .
C49 C 0.2897(5) 0.8054(5) -0.9014(4) 0.028(2) Uani 1 1 d . . . .
H49 H 0.3050 0.8449 -0.9260 0.034 Uiso 1 1 calc R . . .
C44 C 0.6930(5) 0.5305(5) -0.7048(5) 0.032(2) Uani 1 1 d . . . .
H44 H 0.6877 0.5270 -0.7473 0.038 Uiso 1 1 calc R . . .
C20 C 0.0943(5) 0.4582(5) -0.8518(4) 0.029(2) Uani 1 1 d . . . .
H20A H 0.0603 0.4922 -0.8460 0.035 Uiso 1 1 calc R . . .
C56 C -0.0024(6) 0.3580(5) -0.7046(5) 0.040(2) Uani 1 1 d . . . .
H56 H -0.0069 0.3862 -0.7418 0.048 Uiso 1 1 calc R . . .
C57 C -0.0363(7) 0.2881(7) -0.7157(6) 0.052(3) Uani 1 1 d D . . .
C15 C 0.2195(5) 0.2164(5) -0.7208(6) 0.041(3) Uani 1 1 d . . . .
C9 C 0.4416(4) 0.6756(4) -0.7280(4) 0.0228(18) Uani 1 1 d . . . .
O34 O -0.0922(5) 0.3045(5) -0.8104(4) 0.061(2) Uani 1 1 d . . . .
H34 H -0.0892 0.2676 -0.8288 0.092 Uiso 1 1 calc R . . .
C30 C 0.2960(4) 0.5672(4) -0.6945(4) 0.0218(18) Uani 1 1 d . . . .
C5 C 0.6754(6) 0.3919(5) -0.8329(5) 0.036(2) Uani 1 1 d . . . .
H5 H 0.6755 0.4394 -0.8269 0.043 Uiso 1 1 calc R . . .
C34 C 0.3631(5) 0.5094(4) -0.5047(4) 0.0242(19) Uani 1 1 d . . . .
H34A H 0.3613 0.4692 -0.4783 0.029 Uiso 1 1 calc R . . .
H34B H 0.3664 0.5500 -0.4787 0.029 Uiso 1 1 calc R . . .
C6 C 0.6136(5) 0.3584(5) -0.8392(4) 0.028(2) Uani 1 1 d . . . .
O30 O 0.0861(4) 0.4558(5) -0.6312(4) 0.064(3) Uani 1 1 d . . . .
H30 H 0.0446 0.4461 -0.6245 0.095 Uiso 1 1 calc R . . .
C40 C 0.6435(5) 0.5383(4) -0.6062(4) 0.0261(19) Uani 1 1 d . . . .
C32 C 0.2401(5) 0.4819(4) -0.5100(4) 0.0255(19) Uani 1 1 d . . . .
H32A H 0.1962 0.4971 -0.5281 0.031 Uiso 1 1 calc R . . .
H32B H 0.2407 0.4961 -0.4672 0.031 Uiso 1 1 calc R . . .
C55 C 0.0722(6) 0.3535(6) -0.6871(6) 0.045(3) Uani 1 1 d . . . .
H55 H 0.0945 0.3304 -0.7221 0.054 Uiso 1 1 calc R . . .
C50 C 0.2166(10) 0.7853(8) -0.9209(9) 0.088(3) Uani 1 1 d . . . .
H50 H 0.1968 0.7523 -0.8915 0.106 Uiso 1 1 calc R . . .
C19 C 0.0744(5) 0.3919(5) -0.8693(4) 0.030(2) Uani 1 1 d . . . .
H19 H 0.0273 0.3818 -0.8769 0.036 Uiso 1 1 calc R . . .
C51 C 0.1688(10) 0.8451(8) -0.9274(9) 0.088(3) Uani 1 1 d . . . .
H51 H 0.1688 0.8725 -0.8895 0.106 Uiso 1 1 calc R . . .
O16 O 0.5994(5) 0.3235(4) -0.4761(4) 0.053(2) Uani 1 1 d . . . .
C24 C 0.2262(5) 0.5959(4) -0.6000(4) 0.0258(19) Uani 1 1 d . . . .
C2 C 0.6769(5) 0.2552(5) -0.8557(4) 0.032(2) Uani 1 1 d . . . .
H2 H 0.6777 0.2083 -0.8650 0.038 Uiso 1 1 calc R . . .
O32 O -0.0416(5) 0.3868(6) -0.6583(5) 0.078(3) Uani 1 1 d D . . .
H32 H -0.0834 0.3774 -0.6635 0.117 Uiso 1 1 calc R . . .
C4 C 0.7378(6) 0.3573(6) -0.8352(5) 0.045(3) Uani 1 1 d . . . .
H4 H 0.7799 0.3807 -0.8284 0.055 Uiso 1 1 calc R . . .
C3 C 0.7385(6) 0.2894(5) -0.8472(5) 0.039(2) Uani 1 1 d . . . .
H3 H 0.7811 0.2658 -0.8496 0.047 Uiso 1 1 calc R . . .
C58 C -0.1041(6) 0.2916(7) -0.7455(6) 0.051(3) Uani 1 1 d . . . .
H58A H -0.1320 0.3284 -0.7277 0.061 Uiso 1 1 calc R . . .
H58B H -0.1293 0.2485 -0.7401 0.061 Uiso 1 1 calc R . . .
C42 C 0.7682(5) 0.5390(6) -0.6201(6) 0.049(3) Uani 1 1 d . . . .
H42 H 0.8132 0.5395 -0.6033 0.059 Uiso 1 1 calc R . . .
C43 C 0.7604(5) 0.5340(6) -0.6794(6) 0.045(3) Uani 1 1 d . . . .
H43 H 0.7997 0.5327 -0.7049 0.054 Uiso 1 1 calc R . . .
O31 O 0.0867(6) 0.3112(6) -0.6378(5) 0.087(4) Uani 1 1 d D . . .
H31 H 0.063(10) 0.346(6) -0.6088(11) 0.130 Uiso 1 1 d DR . . .
C14 C 0.2054(5) 0.2322(5) -0.7855(5) 0.033(2) Uani 1 1 d . . . .
H14A H 0.1966 0.1897 -0.8078 0.039 Uiso 1 1 calc R . . .
H14B H 0.1638 0.2608 -0.7886 0.039 Uiso 1 1 calc R . . .
C27 C 0.1128(6) 0.6269(6) -0.6740(5) 0.046(3) Uani 1 1 d . . . .
H27 H 0.0746 0.6376 -0.6991 0.055 Uiso 1 1 calc R . . .
C52 C 0.1828(10) 0.8885(8) -0.9795(9) 0.088(3) Uani 1 1 d . . . .
H52A H 0.2309 0.9048 -0.9769 0.106 Uiso 1 1 calc R . . .
H52B H 0.1787 0.8611 -1.0167 0.106 Uiso 1 1 calc R . . .
K4 K 0.5803(2) 0.58066(18) -0.87003(17) 0.0767(10) Uani 1 1 d . . . .
O38 O 0.3802(5) 0.2148(5) -0.6125(4) 0.062(2) Uani 1 1 d . . . .
N6 N 0.0943(7) -0.0291(7) -0.6451(7) 0.023(3) Uani 0.5 1 d . P . .
O39 O 0.7206(8) 0.5709(8) -0.8586(6) 0.046(4) Uani 0.5 1 d . P C .
K5A K 0.0604(4) 0.1645(3) -0.6526(3) 0.0610(16) Uani 0.5 1 d . P A 1
O45A O 0.4926(9) 0.5443(9) -1.0377(9) 0.064(5) Uani 0.5 1 d . P B 1
K5B K 0.0516(3) 0.1315(4) -0.6953(4) 0.072(2) Uani 0.5 1 d . P A 2
O46B O 0.5073(10) 0.5836(13) -0.9773(10) 0.084(7) Uani 0.5 1 d . P C 2
O42 O 0.0976(8) -0.0546(7) -0.6933(7) 0.038(3) Uani 0.5 1 d . P A .
O43 O 0.1030(9) -0.0631(7) -0.6005(7) 0.043(4) Uani 0.5 1 d . P A .
O44 O 0.0800(11) 0.0313(7) -0.6398(7) 0.052(5) Uani 0.5 1 d . P A .
K6 K 0.1978(4) 0.2539(4) -0.5790(2) 0.0674(19) Uani 0.5 1 d . P A .
O48 O 0.0731(11) 0.3195(12) -0.5173(9) 0.055(6) Uani 0.4 1 d D P . .
O27 O 0.1373(6) 0.9461(5) -0.9844(6) 0.088(3) Uani 1 1 d . . . .
H27A H 0.1102 0.9405 -1.0136 0.132 Uiso 1 1 calc R . . .
O47 O 0.4657(12) 0.2366(11) -0.4939(10) 0.075(6) Uiso 0.5 1 d . P . .
O49 O -0.097(2) 0.2854(17) -0.0373(16) 0.104(10) Uiso 0.4 1 d . P . .
O50 O 0.0478(13) 0.0435(12) -0.8867(11) 0.085(6) Uiso 0.5 1 d . P . .
O52 O 0.0646(14) 0.1393(14) -0.8464(12) 0.092(7) Uiso 0.5 1 d . P . .
N7 N 0.0580(16) 0.0837(16) -0.8409(14) 0.083(8) Uiso 0.5 1 d . P A .
O51 O 0.0456(17) 0.0463(16) -0.7942(15) 0.117(10) Uiso 0.5 1 d . P . .
H20 H 0.3876(16) 0.375(10) -0.681(5) 0.141 Uiso 1 1 d DR . . .
H57 H -0.039(12) 0.275(11) -0.674(3) 0.141 Uiso 1 1 d DR . . .
H26 H 0.085(13) 0.847(4) -0.921(4) 0.176 Uiso 1 1 d DR . . .
H25 H 0.233(4) 0.705(3) -0.985(10) 0.176 Uiso 1 1 d DR . . .
H48 H 0.275(12) 0.842(11) -0.798(9) 0.141 Uiso 1 1 d R . . .

loop_
_atom_site_aniso_label
_atom_site_aniso_U_11
_atom_site_aniso_U_22
_atom_site_aniso_U_33
_atom_site_aniso_U_23
_atom_site_aniso_U_13
_atom_site_aniso_U_12
Fe3 0.0199(6) 0.0164(5) 0.0195(6) -0.0007(4) -0.0032(5) -0.0009(5)
Fe4 0.0199(6) 0.0198(5) 0.0154(5) 0.0007(5) -0.0005(5) 0.0002(5)
Fe2 0.0170(6) 0.0158(5) 0.0205(6) 0.0003(4) -0.0016(5) -0.0014(5)
Fe1 0.0180(6) 0.0166(5) 0.0237(6) -0.0033(5) -0.0026(5) 0.0013(5)
K1 0.0374(11) 0.0242(9) 0.0233(9) 0.0029(7) -0.0089(8) -0.0036(8)
K2 0.0218(9) 0.0190(8) 0.0270(10) 0.0003(7) -0.0022(7) -0.0023(7)
K3 0.0461(15) 0.0538(15) 0.0517(15) 0.0032(13) 0.0050(12) -0.0099(12)
O28 0.019(3) 0.029(3) 0.021(3) -0.002(3) -0.001(2) -0.004(3)
O12 0.033(4) 0.021(3) 0.019(3) 0.004(2) 0.002(3) -0.002(3)
O8 0.021(3) 0.018(3) 0.029(3) 0.006(2) -0.002(3) 0.001(2)
O19 0.018(3) 0.028(3) 0.028(3) -0.012(3) -0.002(2) 0.001(2)
O10 0.019(3) 0.023(3) 0.023(3) 0.006(2) 0.003(2) 0.001(2)
O20 0.016(3) 0.030(3) 0.024(3) -0.004(3) -0.003(2) 0.003(3)
O17 0.024(3) 0.019(3) 0.026(3) 0.004(2) -0.002(3) -0.001(3)
O5 0.020(3) 0.019(3) 0.022(3) -0.004(2) -0.006(2) 0.000(2)
O21 0.019(3) 0.019(3) 0.031(3) -0.003(3) -0.006(3) -0.001(2)
O1 0.025(3) 0.023(3) 0.029(3) 0.001(2) 0.003(3) 0.002(3)
O4 0.026(3) 0.020(3) 0.026(3) -0.004(2) 0.005(3) 0.002(3)
O9 0.031(3) 0.023(3) 0.035(4) 0.009(3) -0.009(3) -0.008(3)
O14 0.018(3) 0.020(3) 0.019(3) -0.003(2) -0.003(2) -0.001(2)
O18 0.034(4) 0.030(3) 0.033(4) 0.001(3) 0.000(3) -0.003(3)
O29 0.021(3) 0.026(3) 0.025(3) -0.003(3) 0.003(2) 0.002(3)
O11 0.034(4) 0.037(3) 0.023(3) 0.013(3) 0.002(3) -0.001(3)
O23 0.025(3) 0.037(4) 0.029(4) 0.007(3) -0.001(3) -0.008(3)
O15 0.028(3) 0.023(3) 0.033(4) 0.005(3) -0.003(3) 0.002(3)
O6 0.026(3) 0.027(3) 0.037(4) 0.010(3) -0.002(3) -0.009(3)
O13 0.035(4) 0.034(4) 0.027(3) -0.005(3) -0.005(3) -0.003(3)
O3 0.026(3) 0.023(3) 0.031(3) -0.003(3) 0.000(3) -0.005(3)
O22 0.019(3) 0.034(3) 0.030(3) -0.006(3) -0.004(3) 0.003(3)
O35 0.042(5) 0.032(4) 0.055(5) 0.007(3) 0.012(4) 0.004(3)
N4 0.026(4) 0.018(3) 0.029(4) 0.003(3) -0.007(3) -0.004(3)
N3 0.024(4) 0.021(3) 0.015(3) 0.002(3) 0.002(3) 0.003(3)
N2 0.016(4) 0.020(3) 0.035(4) -0.008(3) -0.007(3) -0.002(3)
C31 0.034(5) 0.017(4) 0.027(5) 0.002(3) 0.002(4) 0.003(4)
C33 0.031(5) 0.028(4) 0.016(4) 0.006(3) -0.002(4) -0.002(4)
C46 0.030(5) 0.013(4) 0.028(5) -0.002(3) -0.006(4) 0.004(4)
C48 0.019(4) 0.025(4) 0.032(5) -0.002(4) 0.002(4) 0.001(4)
C23 0.021(4) 0.025(4) 0.016(4) -0.002(3) -0.006(3) 0.001(4)
C29 0.027(5) 0.021(4) 0.028(5) 0.003(4) 0.002(4) 0.005(4)
C8 0.031(5) 0.026(4) 0.021(4) -0.003(4) 0.000(4) 0.006(4)
N5 0.038(5) 0.025(4) 0.027(4) -0.002(3) -0.005(4) 0.005(3)
C10 0.017(4) 0.021(4) 0.036(5) -0.002(4) -0.003(4) 0.001(4)
C45 0.023(4) 0.014(4) 0.039(5) 0.000(4) -0.004(4) 0.002(3)
C22 0.023(4) 0.034(5) 0.016(4) 0.004(3) -0.002(3) 0.002(4)
C17 0.026(4) 0.028(4) 0.021(4) 0.004(3) -0.002(4) 0.003(4)
C39 0.035(5) 0.022(4) 0.023(4) -0.004(3) -0.006(4) -0.003(4)
C47 0.028(5) 0.020(4) 0.022(4) 0.004(3) -0.003(4) -0.001(4)
C53 0.023(5) 0.024(4) 0.026(5) 0.006(4) 0.000(4) 0.001(4)
O33 0.040(4) 0.049(5) 0.077(6) -0.007(4) 0.003(4) -0.002(4)
O24 0.056(5) 0.024(3) 0.038(4) 0.001(3) 0.006(3) 0.006(3)
O36 0.058(6) 0.078(6) 0.043(5) 0.007(4) -0.028(4) 0.015(5)
C12 0.027(5) 0.019(4) 0.023(4) -0.007(3) -0.007(4) 0.006(4)
O37 0.048(5) 0.060(5) 0.032(4) 0.000(4) -0.002(3) 0.017(4)
C7 0.034(5) 0.023(4) 0.032(5) -0.002(4) 0.008(4) -0.003(4)
O2 0.052(5) 0.030(4) 0.044(4) 0.010(3) 0.014(4) 0.010(3)
C36 0.029(5) 0.023(4) 0.018(4) -0.007(3) 0.001(4) 0.002(4)
C16 0.028(5) 0.027(4) 0.023(5) -0.006(4) -0.007(4) -0.004(4)
C28 0.028(5) 0.035(5) 0.028(5) 0.004(4) -0.002(4) 0.002(4)
C41 0.036(6) 0.042(6) 0.042(6) 0.005(5) -0.010(5) -0.016(5)
C37 0.024(4) 0.028(5) 0.029(5) -0.006(4) -0.006(4) 0.003(4)
C35 0.023(4) 0.020(4) 0.019(4) -0.005(3) -0.003(3) 0.001(3)
C18 0.025(4) 0.028(4) 0.032(5) 0.004(4) -0.004(4) -0.002(4)
O25 0.071(6) 0.039(4) 0.044(5) -0.012(4) -0.022(4) 0.005(4)
C54 0.018(4) 0.033(5) 0.034(5) -0.001(4) 0.001(4) 0.004(4)
C11 0.025(4) 0.013(4) 0.036(5) -0.007(4) -0.003(4) 0.003(4)
C1 0.028(5) 0.026(4) 0.020(4) 0.000(3) 0.006(4) 0.001(4)
O26 0.034(5) 0.119(9) 0.079(7) -0.043(7) -0.014(4) -0.001(5)
N1 0.024(4) 0.020(3) 0.021(4) -0.002(3) 0.000(3) 0.000(3)
C38 0.029(5) 0.025(5) 0.040(5) 0.008(4) -0.001(4) 0.006(4)
C13 0.029(5) 0.017(4) 0.035(5) -0.004(3) -0.009(4) 0.005(4)
C25 0.037(6) 0.041(6) 0.028(5) 0.002(4) 0.004(4) 0.010(5)
C26 0.030(5) 0.060(7) 0.041(6) 0.003(5) 0.000(5) 0.020(5)
C21 0.037(5) 0.022(4) 0.022(5) 0.004(3) -0.004(4) 0.004(4)
O7 0.052(5) 0.052(5) 0.083(6) 0.038(5) -0.013(5) -0.031(4)
C49 0.035(5) 0.023(4) 0.026(4) 0.003(4) -0.006(4) -0.005(4)
C44 0.031(5) 0.026(4) 0.039(6) -0.002(4) 0.004(4) 0.002(4)
C20 0.033(5) 0.030(5) 0.025(5) 0.003(4) -0.002(4) 0.007(4)
C56 0.036(6) 0.036(5) 0.049(6) -0.001(5) 0.007(5) -0.008(5)
C57 0.047(7) 0.053(7) 0.056(8) 0.005(6) 0.003(6) -0.019(6)
C15 0.030(5) 0.035(5) 0.058(7) 0.002(5) -0.002(5) -0.006(4)
C9 0.020(4) 0.024(4) 0.025(4) 0.004(3) -0.005(3) -0.007(3)
O34 0.050(5) 0.069(6) 0.066(6) -0.008(5) -0.014(4) -0.014(5)
C30 0.020(4) 0.022(4) 0.024(4) 0.002(3) -0.005(3) -0.004(3)
C5 0.036(6) 0.032(5) 0.041(6) -0.003(4) 0.005(5) -0.005(4)
C34 0.035(5) 0.022(4) 0.016(4) -0.001(3) -0.004(4) 0.003(4)
C6 0.031(5) 0.027(5) 0.026(5) -0.001(4) 0.003(4) -0.001(4)
O30 0.026(4) 0.100(7) 0.064(6) -0.038(5) 0.009(4) -0.002(4)
C40 0.024(4) 0.018(4) 0.036(5) 0.003(4) -0.003(4) -0.003(3)
C32 0.030(5) 0.030(5) 0.016(4) 0.003(4) 0.002(4) -0.005(4)
C55 0.035(6) 0.046(6) 0.053(7) 0.015(5) -0.004(5) -0.009(5)
C50 0.089(5) 0.059(4) 0.117(6) -0.014(4) -0.051(5) 0.017(4)
C19 0.018(4) 0.045(5) 0.028(5) 0.012(4) -0.004(4) -0.004(4)
C51 0.089(5) 0.059(4) 0.117(6) -0.014(4) -0.051(5) 0.017(4)
O16 0.055(5) 0.046(5) 0.058(5) 0.028(4) -0.019(4) 0.004(4)
C24 0.028(5) 0.022(4) 0.027(5) 0.001(4) -0.003(4) 0.002(4)
C2 0.032(5) 0.034(5) 0.030(5) -0.002(4) 0.003(4) 0.002(4)
O32 0.037(5) 0.098(8) 0.099(8) -0.043(7) 0.024(5) -0.022(5)
C4 0.033(6) 0.054(7) 0.050(7) -0.004(6) 0.005(5) -0.020(5)
C3 0.028(5) 0.038(6) 0.052(7) -0.002(5) 0.003(5) 0.006(4)
C58 0.035(6) 0.063(8) 0.054(7) 0.002(6) 0.001(5) -0.015(5)
C42 0.018(5) 0.059(7) 0.070(8) 0.009(6) -0.013(5) -0.001(5)
C43 0.023(5) 0.046(6) 0.067(8) 0.003(6) 0.006(5) -0.002(5)
O31 0.072(7) 0.106(9) 0.082(7) 0.052(7) -0.013(6) -0.029(6)
C14 0.019(4) 0.029(5) 0.051(6) 0.003(4) -0.007(4) -0.005(4)
C27 0.038(6) 0.049(7) 0.052(7) 0.009(5) -0.007(5) 0.011(5)
C52 0.089(5) 0.059(4) 0.117(6) -0.014(4) -0.051(5) 0.017(4)
K4 0.089(3) 0.068(2) 0.073(2) 0.0194(17) 0.0026(19) -0.0175(19)
O38 0.072(6) 0.062(5) 0.051(5) 0.010(4) 0.015(5) 0.005(5)
N6 0.021(7) 0.018(7) 0.029(8) -0.005(6) 0.013(6) 0.007(6)
O39 0.059(10) 0.060(9) 0.019(7) -0.009(7) -0.008(6) -0.032(8)
K5A 0.067(4) 0.047(3) 0.069(4) 0.028(3) 0.032(3) 0.009(3)
O45A 0.043(10) 0.065(11) 0.084(13) 0.016(10) -0.033(10) -0.011(9)
K5B 0.033(3) 0.077(4) 0.107(6) 0.038(4) 0.006(3) -0.015(3)
O46B 0.043(11) 0.132(19) 0.075(14) 0.010(13) 0.029(10) -0.025(12)
O42 0.038(8) 0.034(7) 0.044(8) -0.018(7) -0.024(7) 0.006(6)
O43 0.065(11) 0.029(7) 0.035(8) -0.005(6) 0.016(7) 0.003(7)
O44 0.101(14) 0.022(7) 0.033(8) -0.004(6) -0.003(9) 0.016(8)
K6 0.070(4) 0.092(5) 0.040(3) 0.024(3) -0.011(3) -0.044(4)
O48 0.051(12) 0.084(16) 0.030(10) 0.017(10) -0.004(9) 0.004(12)
O27 0.089(5) 0.059(4) 0.117(6) -0.014(4) -0.051(5) 0.017(4)

loop_
_atom_type_symbol
_atom_type_description
_atom_type_scat_dispersion_real
_atom_type_scat_dispersion_imag
_atom_type_scat_source
C C 0.0033 0.0016 'International Tables Vol C Tables 4.2.6.8 and 6.1.1.4'
H H 0.0000 0.0000 'International Tables Vol C Tables 4.2.6.8 and 6.1.1.4'
N N 0.0061 0.0033 'International Tables Vol C Tables 4.2.6.8 and 6.1.1.4'
O O 0.0106 0.0060 'International Tables Vol C Tables 4.2.6.8 and 6.1.1.4'
K K 0.2009 0.2494 'International Tables Vol C Tables 4.2.6.8 and 6.1.1.4'
Fe Fe 0.3463 0.8444 'International Tables Vol C Tables 4.2.6.8 and 6.1.1.4'

loop_
_geom_angle_atom_site_label_1
_geom_angle_atom_site_label_2
_geom_angle_atom_site_label_3
_geom_angle
_geom_angle_site_symmetry_1
_geom_angle_site_symmetry_3
O19 Fe3 K3 73.0(2) . .
O19 Fe3 O17 102.1(3) . .
O19 Fe3 O21 93.7(2) . .
O19 Fe3 O14 91.7(2) . .
O19 Fe3 O15 95.8(3) . .
O19 Fe3 N4 169.1(3) . .
O17 Fe3 K3 149.98(19) . .
O17 Fe3 O21 89.8(2) . .
O17 Fe3 O14 90.1(2) . .
O17 Fe3 O15 161.6(3) . .
O17 Fe3 N4 87.0(3) . .
O21 Fe3 K3 119.80(18) . .
O21 Fe3 O15 84.5(3) . .
O21 Fe3 N4 92.3(3) . .
O14 Fe3 K3 60.99(17) . .
O14 Fe3 O21 174.5(2) . .
O14 Fe3 O15 94.0(2) . .
O14 Fe3 N4 82.2(3) . .
O15 Fe3 K3 41.63(19) . .
O15 Fe3 N4 75.8(3) . .
N4 Fe3 K3 96.1(2) . .
O28 Fe4 N3 90.6(3) . .
O12 Fe4 O28 83.5(2) . .
O12 Fe4 N3 76.1(2) . .
O10 Fe4 O28 90.3(2) . .
O10 Fe4 O12 162.1(2) . .
O10 Fe4 O14 90.4(2) . .
O10 Fe4 N3 87.2(2) . .
O20 Fe4 O28 93.1(2) . .
O20 Fe4 O12 95.7(3) . .
O20 Fe4 O10 101.4(3) . .
O20 Fe4 O14 93.1(2) . .
O20 Fe4 N3 170.6(3) . .
O14 Fe4 O28 173.4(2) . .
O14 Fe4 O12 93.9(2) . .
O14 Fe4 N3 82.9(2) . .
O8 Fe2 O5 89.9(2) . .
O8 Fe2 O29 91.0(2) . .
O8 Fe2 O6 162.2(3) . .
O8 Fe2 N2 87.7(3) . .
O20 Fe2 O8 101.5(3) . .
O20 Fe2 O5 91.7(2) . .
O20 Fe2 O29 92.9(2) . .
O20 Fe2 O6 96.0(3) . .
O20 Fe2 N2 169.0(3) . .
O5 Fe2 O29 175.0(2) . .
O5 Fe2 O6 93.1(3) . .
O5 Fe2 N2 82.3(2) . .
O29 Fe2 O6 84.6(3) . .
O29 Fe2 N2 92.9(3) . .
O6 Fe2 N2 75.3(3) . .
O19 Fe1 O5 93.6(2) . .
O19 Fe1 O1 101.1(3) . .
O19 Fe1 O4 94.3(3) . .
O19 Fe1 O22 94.1(3) . .
O19 Fe1 N1 169.1(3) . .
O5 Fe1 O4 92.9(2) . .
O5 Fe1 O22 171.9(2) . .
O5 Fe1 N1 82.5(3) . .
O1 Fe1 O5 88.7(3) . .
O1 Fe1 O4 164.4(2) . .
O1 Fe1 O22 92.1(3) . .
O1 Fe1 N1 89.0(3) . .
O4 Fe1 O22 84.1(3) . .
O4 Fe1 N1 75.8(2) . .
O22 Fe1 N1 89.4(3) . .
O9 K1 K2 46.43(14) . .
O9 K1 O23 156.0(2) . .
O9 K1 O13 88.1(2) . .
O9 K1 O3 83.45(19) . .
O9 K1 O35 92.9(2) . .
O9 K1 C10 99.5(2) . .
O9 K1 O24 146.6(2) . .
O11 K1 K2 47.50(15) . .
O11 K1 O9 71.8(2) . .
O11 K1 O23 85.3(2) . .
O11 K1 O13 159.8(2) . .
O11 K1 O3 72.5(2) . .
O11 K1 O35 111.7(2) . .
O11 K1 C10 69.9(2) . .
O11 K1 O24 133.7(2) . .
O23 K1 K2 120.74(14) . .
O23 K1 C10 78.56(19) . .
O13 K1 K2 118.57(16) . .
O13 K1 O23 114.3(2) . .
O13 K1 O3 107.8(2) . .
O13 K1 O35 66.4(2) . .
O13 K1 C10 116.7(2) . .
O3 K1 K2 43.31(13) . .
O3 K1 O23 96.72(18) . .
O3 K1 O35 173.4(2) . .
O3 K1 C10 18.21(19) . .
O35 K1 K2 135.65(15) . .
O35 K1 O23 88.8(2) . .
O35 K1 C10 167.2(2) . .
C10 K1 K2 55.32(15) . .
O24 K1 K2 128.74(19) . .
O24 K1 O23 56.76(19) . .
O24 K1 O13 65.5(2) . .
O24 K1 O3 85.6(2) . .
O24 K1 O35 94.5(2) . .
O24 K1 C10 76.7(2) . .
O8 K2 O10 84.60(18) . .
O8 K2 O17 129.22(18) . .
O8 K2 O1 76.71(18) . .
O8 K2 O9 45.39(16) . .
O8 K2 O18 159.37(19) . .
O8 K2 O11 84.40(18) . .
O8 K2 C46 147.4(2) . .
O8 K2 C23 23.52(19) . .
O8 K2 C7 92.2(2) . .
O8 K2 O2 101.1(2) . .
O10 K2 O11 43.05(16) . .
O10 K2 C46 91.9(2) . .
O10 K2 C23 86.15(19) . .
O10 K2 C7 146.8(2) . .
O10 K2 O2 165.7(2) . .
O17 K2 O10 72.80(17) . .
O17 K2 O9 167.1(2) . .
O17 K2 O11 105.79(18) . .
O17 K2 C46 23.3(2) . .
O17 K2 C23 149.4(2) . .
O17 K2 C7 84.2(2) . .
O17 K2 O2 93.7(2) . .
O1 K2 O10 127.34(17) . .
O1 K2 O17 82.00(18) . .
O1 K2 O9 105.36(19) . .
O1 K2 O18 82.67(19) . .
O1 K2 O11 160.10(19) . .
O1 K2 C46 79.9(2) . .
O1 K2 C23 94.2(2) . .
O1 K2 C7 22.5(2) . .
O1 K2 O2 43.54(17) . .
O9 K2 O10 94.38(19) . .
O9 K2 O11 63.88(19) . .
O9 K2 C46 166.6(2) . .
O9 K2 C23 22.38(19) . .
O9 K2 C7 106.7(2) . .
O9 K2 O2 98.9(2) . .
O18 K2 O10 107.80(19) . .
O18 K2 O17 45.27(18) . .
O18 K2 O9 144.95(19) . .
O18 K2 O11 116.0(2) . .
O18 K2 C46 22.1(2) . .
O18 K2 C23 164.6(2) . .
O18 K2 C7 68.3(2) . .
O18 K2 O2 63.2(2) . .
O11 K2 C46 114.6(2) . .
O11 K2 C23 69.7(2) . .
O11 K2 C7 169.3(2) . .
O11 K2 O2 149.80(18) . .
O3 K2 O8 126.07(19) . .
O3 K2 O10 101.94(18) . .
O3 K2 O17 103.17(18) . .
O3 K2 O1 128.87(19) . .
O3 K2 O9 80.69(18) . .
O3 K2 O18 68.59(19) . .
O3 K2 O11 68.06(18) . .
O3 K2 C46 86.4(2) . .
O3 K2 C23 102.7(2) . .
O3 K2 C7 106.4(2) . .
O3 K2 O2 85.39(19) . .
C46 K2 C7 73.3(2) . .
C23 K2 C46 170.8(2) . .
C23 K2 C7 103.7(2) . .
O2 K2 C46 76.2(2) . .
O2 K2 C23 104.3(2) . .
O2 K2 C7 21.6(2) . .
Fe3 K3 K6 115.01(10) . .
O12 K3 Fe3 83.63(13) . .
O12 K3 O35 70.24(19) . 2_565
O12 K3 N5 89.6(2) . 2_565
O12 K3 C50 86.2(3) . 2_565
O12 K3 K6 46.87(16) . .
O15 K3 Fe3 29.65(13) . .
O15 K3 O12 111.41(19) . .
O15 K3 O35 111.8(2) . 2_565
O15 K3 N5 95.8(2) . 2_565
O15 K3 O26 119.7(3) . 2_565
O15 K3 C50 156.8(4) . 2_565
O15 K3 K6 143.05(17) . .
O35 K3 Fe3 112.80(16) 2_565 .
O35 K3 N5 21.9(2) 2_565 2_565
O35 K3 C50 58.6(3) 2_565 2_565
O35 K3 K6 89.91(18) 2_565 .
N5 K3 Fe3 106.44(16) 2_565 .
N5 K3 C50 68.4(4) 2_565 2_565
N5 K3 K6 111.11(19) 2_565 .
O36 K3 Fe3 91.8(2) 2_565 .
O36 K3 O12 103.1(2) 2_565 .
O36 K3 O15 75.9(2) 2_565 .
O36 K3 O35 42.1(2) 2_565 2_565
O36 K3 N5 21.0(2) 2_565 2_565
O36 K3 O26 79.2(3) 2_565 2_565
O36 K3 C50 85.7(4) 2_565 2_565
O36 K3 K6 131.9(2) 2_565 .
O25 K3 Fe3 150.2(2) 2_565 .
O25 K3 O12 67.8(2) 2_565 .
O25 K3 O15 177.9(3) 2_565 .
O25 K3 O35 66.1(2) 2_565 2_565
O25 K3 N5 82.3(2) 2_565 2_565
O25 K3 O36 102.3(3) 2_565 2_565
O25 K3 O26 60.7(3) 2_565 2_565
O25 K3 C50 22.6(4) 2_565 2_565
O25 K3 K6 37.8(2) 2_565 .
O26 K3 Fe3 148.8(2) 2_565 .
O26 K3 O12 127.5(2) 2_565 .
O26 K3 O35 80.1(3) 2_565 2_565
O26 K3 N5 74.6(3) 2_565 2_565
O26 K3 C50 41.3(4) 2_565 2_565
O26 K3 K6 92.4(2) 2_565 .
C50 K3 Fe3 168.7(3) 2_565 .
C50 K3 K6 60.1(4) 2_565 .
O38 K3 Fe3 89.2(2) . .
O38 K3 O12 90.4(3) . .
O38 K3 O15 98.9(3) . .
O38 K3 O35 147.9(3) . 2_565
O38 K3 N5 164.3(3) . 2_565
O38 K3 O36 166.5(3) . 2_565
O38 K3 O25 83.1(3) . 2_565
O38 K3 O26 93.1(3) . 2_565
O38 K3 C50 95.9(4) . 2_565
O38 K3 K6 58.8(2) . .
O47 K3 Fe3 100.8(7) . .
O47 K3 O12 174.2(7) . .
O47 K3 O15 73.7(7) . .
O47 K3 O35 110.9(8) . 2_565
O47 K3 N5 92.6(8) . 2_565
O47 K3 O36 80.6(8) . 2_565
O47 K3 O25 107.2(7) . 2_565
O47 K3 O26 48.4(8) . 2_565
O47 K3 C50 89.7(8) . 2_565
O47 K3 O38 86.0(8) . .
O47 K3 K6 127.4(7) . .
C53 O28 Fe4 133.0(6) . .
Fe4 O12 K3 108.3(3) . .
Fe4 O12 K6 122.1(3) . .
K3 O12 K6 90.6(2) . .
C33 O12 Fe4 117.5(5) . .
C33 O12 K3 121.9(5) . .
C33 O12 K6 93.6(5) . .
Fe2 O8 K2 114.3(3) . .
C23 O8 Fe2 136.8(6) . .
C23 O8 K2 97.7(5) . .
Fe3 O19 Fe1 135.7(3) . .
Fe4 O10 K2 111.5(2) . .
C30 O10 Fe4 132.1(5) . .
C30 O10 K2 97.0(5) . .
Fe4 O20 H20 112(10) . .
Fe2 O20 Fe4 137.4(3) . .
Fe2 O20 H20 103(10) . .
Fe3 O17 K2 113.9(2) . .
C46 O17 Fe3 131.7(5) . .
C46 O17 K2 94.5(5) . .
Fe2 O5 Fe1 131.9(3) . .
C12 O5 Fe2 113.2(5) . .
C12 O5 Fe1 111.7(5) . .
C47 O21 Fe3 133.1(6) . .
Fe1 O1 K2 114.7(3) . .
C7 O1 Fe1 137.1(6) . .
C7 O1 K2 100.2(5) . .
Fe1 O4 K4 150.2(3) . 3_643
C10 O4 Fe1 118.9(6) 3_643 .
C10 O4 K4 78.2(5) 3_643 3_643
K1 O9 K2 91.38(19) . .
C23 O9 K1 143.6(6) . .
C23 O9 K2 92.2(5) . .
Fe3 O14 Fe4 131.8(3) . .
C35 O14 Fe3 112.7(5) . .
C35 O14 Fe4 111.1(5) . .
C46 O18 K2 97.9(5) . .
C46 O18 K4 164.8(6) . .
K4 O18 K2 92.2(2) . .
C53 O29 Fe2 135.2(6) . .
K1 O11 K2 92.2(2) . .
C30 O11 K1 166.3(6) . .
C30 O11 K2 98.2(5) . .
C48 O23 K1 117.5(5) . .
Fe3 O15 K3 108.7(3) . .
C38 O15 Fe3 117.7(6) . .
C38 O15 K3 122.5(6) . .
Fe2 O6 K6 126.0(3) . .
C15 O6 Fe2 118.4(7) . .
C15 O6 K6 93.9(6) . .
K1 O13 K6 131.8(3) . 2_564
C33 O13 K1 129.0(6) 2_564 .
C33 O13 K6 92.2(6) 2_564 2_564
K1 O3 K4 143.5(2) . .
K2 O3 K1 92.21(19) . .
K2 O3 K4 89.26(19) . .
C10 O3 K1 114.5(6) . .
C10 O3 K2 120.2(6) . .
C10 O3 K4 95.8(5) . .
C47 O22 Fe1 131.5(6) . .
K1 O35 K3 129.4(3) . 2_564
N5 O35 K1 136.0(6) . .
N5 O35 K3 87.1(5) . 2_564
C39 N4 Fe3 116.1(5) . .
C36 N4 Fe3 103.9(5) . .
C36 N4 C39 109.7(7) . .
C36 N4 C37 109.3(7) . .
C37 N4 Fe3 104.8(5) . .
C37 N4 C39 112.6(7) . .
C31 N3 Fe4 116.8(5) . .
C31 N3 C34 108.0(7) . .
C34 N3 Fe4 102.9(5) . .
C32 N3 Fe4 105.4(5) . .
C32 N3 C31 112.6(7) . .
C32 N3 C34 110.7(6) . .
C16 N2 Fe2 116.7(5) . .
C13 N2 Fe2 103.0(5) . .
C13 N2 C16 108.6(7) . .
C14 N2 Fe2 105.5(6) . .
C14 N2 C16 112.3(7) . .
C14 N2 C13 110.2(7) . .
N3 C31 H31A 108.7 . .
N3 C31 H31B 108.7 . .
N3 C31 C24 114.0(7) . .
H31A C31 H31B 107.6 . .
C24 C31 H31A 108.7 . .
C24 C31 H31B 108.7 . .
O12 C33 C32 116.7(8) . .
O12 C33 K6 64.9(5) . .
O13 C33 O12 124.9(9) 2_565 .
O13 C33 C32 118.4(8) 2_565 .
O13 C33 K6 67.0(5) 2_565 .
C32 C33 K6 150.5(6) . .
O17 C46 K2 62.1(4) . .
O17 C46 C45 118.6(8) . .
O18 C46 K2 60.0(5) . .
O18 C46 O17 121.6(8) . .
O18 C46 C45 119.9(8) . .
C45 C46 K2 172.6(6) . .
O23 C48 C47 111.6(7) . 3_653
O23 C48 C49 107.2(7) . .
O23 C48 H48 75(10) . .
C47 C48 H48 99(10) 3_653 .
C49 C48 C47 106.1(7) . 3_653
C49 C48 H48 152(10) . .
O8 C23 K2 58.8(4) . .
O8 C23 C22 117.7(7) . .
O9 C23 K2 65.4(5) . .
O9 C23 O8 122.0(8) . .
O9 C23 C22 120.3(8) . .
C22 C23 K2 162.9(6) . .
C28 C29 C30 116.4(8) . .
C28 C29 C24 120.1(9) . .
C24 C29 C30 123.5(8) . .
H8A C8 H8B 107.7 . .
C1 C8 H8A 108.9 . .
C1 C8 H8B 108.9 . .
N1 C8 H8A 108.9 . .
N1 C8 H8B 108.9 . .
N1 C8 C1 113.4(7) . .
K3 N5 K5B 115.5(3) 2_564 3_553
O35 N5 K3 70.9(5) . 2_564
O35 N5 O36 119.1(9) . .
O35 N5 K5A 166.6(6) . 3_553
O35 N5 K5B 173.5(6) . 3_553
O36 N5 K3 51.9(6) . 2_564
O36 N5 K5A 49.3(6) . 3_553
O36 N5 K5B 66.7(6) . 3_553
O37 N5 K3 160.3(6) . 2_564
O37 N5 O35 120.4(8) . .
O37 N5 O36 120.4(9) . .
O37 N5 K5A 71.8(6) . 3_553
O37 N5 K5B 53.8(5) . 3_553
K5A N5 K3 95.8(3) 3_553 2_564
O4 C10 K1 124.5(6) 3_653 .
O4 C10 C9 114.2(7) 3_653 .
O4 C10 K4 79.5(5) 3_653 .
O3 C10 K1 47.3(4) . .
O3 C10 O4 125.3(9) . 3_653
O3 C10 C9 120.4(8) . .
O3 C10 K4 62.9(5) . .
C9 C10 K1 98.6(5) . .
C9 C10 K4 135.3(5) . .
K4 C10 K1 107.7(3) . .
C44 C45 C46 116.0(9) . .
C40 C45 C46 125.3(9) . .
C40 C45 C44 118.7(9) . .
C17 C22 C23 121.7(8) . .
C17 C22 C21 120.7(8) . .
C21 C22 C23 117.6(8) . .
C22 C17 C16 122.8(8) . .
C22 C17 C18 118.0(8) . .
C18 C17 C16 119.1(8) . .
N4 C39 H39A 108.6 . .
N4 C39 H39B 108.6 . .
N4 C39 C40 114.6(7) . .
H39A C39 H39B 107.6 . .
C40 C39 H39A 108.6 . .
C40 C39 H39B 108.6 . .
O21 C47 C48 114.9(8) . 3_643
O22 C47 O21 126.8(9) . .
O22 C47 C48 118.3(8) . 3_643
O28 C53 C54 116.7(8) . .
O29 C53 O28 126.5(8) . .
O29 C53 C54 116.8(8) . .
C57 O33 K5A 99.3(7) . .
C57 O33 K5B 117.2(7) . .
C49 O24 K1 115.7(6) . .
K3 O36 K5B 151.9(4) 2_564 3_553
N5 O36 K3 107.1(7) . 2_564
N5 O36 K5A 109.8(7) . 3_553
N5 O36 K5B 92.0(6) . 3_553
K5A O36 K3 131.1(4) 3_553 2_564
O5 C12 H12 110.1 . .
O5 C12 C11 109.0(7) . .
O5 C12 C13 108.8(7) . .
C11 C12 H12 110.1 . .
C11 C12 C13 108.9(7) . .
C13 C12 H12 110.1 . .
N5 O37 K5A 86.4(6) . 3_553
N5 O37 K5B 106.0(6) . 3_553
O1 C7 K2 57.2(4) . .
O1 C7 C6 118.3(8) . .
O2 C7 K2 67.6(5) . .
O2 C7 O1 122.0(9) . .
O2 C7 C6 119.6(9) . .
C6 C7 K2 160.4(7) . .
C7 O2 K2 90.8(6) . .
C7 O2 K4 146.4(7) . .
K4 O2 K2 88.7(2) . .
N4 C36 H36A 109.5 . .
N4 C36 H36B 109.5 . .
N4 C36 C35 110.7(7) . .
H36A C36 H36B 108.1 . .
C35 C36 H36A 109.5 . .
C35 C36 H36B 109.5 . .
N2 C16 C17 113.4(7) . .
N2 C16 H16A 108.9 . .
N2 C16 H16B 108.9 . .
C17 C16 H16A 108.9 . .
C17 C16 H16B 108.9 . .
H16A C16 H16B 107.7 . .
C29 C28 H28 119.5 . .
C29 C28 C27 120.9(9) . .
C27 C28 H28 119.5 . .
C40 C41 H41 119.8 . .
C42 C41 H41 119.8 . .
C42 C41 C40 120.3(10) . .
N4 C37 H37A 109.5 . .
N4 C37 H37B 109.5 . .
H37A C37 H37B 108.1 . .
C38 C37 N4 110.8(7) . .
C38 C37 H37A 109.5 . .
C38 C37 H37B 109.5 . .
O14 C35 C36 109.0(7) . .
O14 C35 H35 109.8 . .
O14 C35 C34 109.5(7) . .
C36 C35 H35 109.8 . .
C34 C35 C36 109.0(7) . .
C34 C35 H35 109.8 . .
C17 C18 H18 119.4 . .
C19 C18 C17 121.3(9) . .
C19 C18 H18 119.4 . .
K3 O25 H25 78(3) 2_564 .
C50 O25 K3 110.9(9) . 2_564
C50 O25 K6 143.5(10) . 2_564
C50 O25 H25 123(10) . .
K6 O25 K3 104.2(3) 2_564 2_564
K6 O25 H25 74(10) 2_564 .
C53 C54 H54 108.7 . .
C53 C54 C55 110.8(8) . .
O30 C54 C53 111.5(8) . .
O30 C54 H54 108.7 . .
O30 C54 C55 108.5(9) . .
C55 C54 H54 108.7 . .
C12 C11 H11A 109.3 . .
C12 C11 H11B 109.3 . .
H11A C11 H11B 108.0 . .
N1 C11 C12 111.6(7) . .
N1 C11 H11A 109.3 . .
N1 C11 H11B 109.3 . .
C6 C1 C8 121.4(8) . .
C2 C1 C8 119.6(8) . .
C2 C1 C6 119.0(9) . .
K3 O26 H26 152(10) 2_564 .
C51 O26 K3 116.3(9) . 2_564
C51 O26 H26 84(10) . .
C8 N1 Fe1 117.7(5) . .
C11 N1 Fe1 103.3(5) . .
C11 N1 C8 108.8(7) . .
C9 N1 Fe1 105.5(5) 3_643 .
C9 N1 C8 110.8(7) 3_643 .
C9 N1 C11 110.5(7) 3_643 .
O15 C38 C37 116.5(8) . .
O16 C38 O15 124.3(9) . .
O16 C38 C37 119.2(9) . .
N2 C13 C12 112.7(7) . .
N2 C13 H13A 109.0 . .
N2 C13 H13B 109.0 . .
C12 C13 H13A 109.0 . .
C12 C13 H13B 109.0 . .
H13A C13 H13B 107.8 . .
C26 C25 H25A 119.6 . .
C26 C25 C24 120.9(9) . .
C24 C25 H25A 119.6 . .
C25 C26 H26A 119.4 . .
C27 C26 C25 121.2(10) . .
C27 C26 H26A 119.4 . .
C22 C21 H21 119.7 . .
C20 C21 C22 120.7(9) . .
C20 C21 H21 119.7 . .
C15 O7 K5A 132.9(8) . .
C15 O7 K5B 133.8(8) . .
C15 O7 K6 88.8(7) . .
K5A O7 K6 78.1(4) . .
K5B O7 K6 103.0(4) . .
C48 C49 H49 108.9 . .
C48 C49 C50 113.2(11) . .
O24 C49 C48 107.4(7) . .
O24 C49 H49 108.9 . .
O24 C49 C50 109.5(9) . .
C50 C49 H49 108.9 . .
C45 C44 H44 119.7 . .
C45 C44 C43 120.5(10) . .
C43 C44 H44 119.7 . .
C21 C20 H20A 120.1 . .
C21 C20 C19 119.8(9) . .
C19 C20 H20A 120.1 . .
C57 C56 H56 109.3 . .
C55 C56 H56 109.3 . .
C55 C56 C57 113.4(10) . .
O32 C56 H56 109.3 . .
O32 C56 C57 104.5(9) . .
O32 C56 C55 111.0(10) . .
O33 C57 C56 109.7(9) . .
O33 C57 C58 111.4(11) . .
O33 C57 K5A 55.6(6) . .
O33 C57 H57 111(10) . .
C56 C57 K5A 110.1(8) . .
C56 C57 H57 96(10) . .
C58 C57 C56 114.0(11) . .
C58 C57 K5A 135.6(8) . .
C58 C57 H57 113(10) . .
K5A C57 H57 56(10) . .
O6 C15 C14 116.1(9) . .
O6 C15 K6 62.8(6) . .
O7 C15 O6 123.2(11) . .
O7 C15 C14 120.8(10) . .
O7 C15 K6 69.0(7) . .
C14 C15 K6 148.9(7) . .
N1 C9 C10 110.3(7) 3_653 .
C58 O34 H34 109.5 . .
O10 C30 K2 60.7(4) . .
O10 C30 C29 120.0(7) . .
O11 C30 K2 60.9(5) . .
O11 C30 O10 120.9(8) . .
O11 C30 C29 119.1(8) . .
C29 C30 K2 171.4(6) . .
C6 C5 H5 119.5 . .
C6 C5 C4 121.1(9) . .
C4 C5 H5 119.5 . .
N3 C34 C35 110.4(7) . .
N3 C34 H34A 109.6 . .
N3 C34 H34B 109.6 . .
C35 C34 H34A 109.6 . .
C35 C34 H34B 109.6 . .
H34A C34 H34B 108.1 . .
C1 C6 C7 122.3(8) . .
C5 C6 C7 118.8(8) . .
C5 C6 C1 118.9(9) . .
C54 O30 H30 109.5 . .
C45 C40 C39 122.7(8) . .
C45 C40 C41 119.7(9) . .
C41 C40 C39 117.4(9) . .
N3 C32 C33 109.8(8) . .
N3 C32 H32A 109.7 . .
N3 C32 H32B 109.7 . .
C33 C32 H32A 109.7 . .
C33 C32 H32B 109.7 . .
H32A C32 H32B 108.2 . .
C54 C55 H55 104.1 . .
C56 C55 C54 114.1(9) . .
C56 C55 H55 104.1 . .
O31 C55 C54 113.3(10) . .
O31 C55 C56 115.4(10) . .
O31 C55 H55 104.1 . .
K3 C50 H50 80.7 2_564 .
O25 C50 K3 46.5(7) . 2_564
O25 C50 C49 107.3(15) . .
O25 C50 H50 109.9 . .
O25 C50 C51 106.9(13) . .
C49 C50 K3 153.3(11) . 2_564
C49 C50 H50 109.9 . .
C51 C50 K3 84.3(9) . 2_564
C51 C50 C49 113.0(13) . .
C51 C50 H50 109.9 . .
C18 C19 C20 119.6(8) . .
C18 C19 H19 120.2 . .
C20 C19 H19 120.2 . .
O26 C51 C50 101.3(13) . .
O26 C51 H51 110.2 . .
C50 C51 H51 110.2 . .
C52 C51 O26 109.7(13) . .
C52 C51 C50 114.9(19) . .
C52 C51 H51 110.2 . .
C38 O16 K5A 116.5(7) . 4_554
C38 O16 K6 159.5(8) . 4_554
K6 O16 K5A 78.0(3) 4_554 4_554
C29 C24 C31 123.6(8) . .
C29 C24 C25 118.4(9) . .
C25 C24 C31 117.9(8) . .
C1 C2 H2 119.4 . .
C1 C2 C3 121.2(9) . .
C3 C2 H2 119.4 . .
C56 O32 H32 109.5 . .
C5 C4 H4 120.0 . .
C3 C4 C5 120.0(10) . .
C3 C4 H4 120.0 . .
C2 C3 H3 120.1 . .
C4 C3 C2 119.8(10) . .
C4 C3 H3 120.1 . .
C57 C58 O34 107.7(10) . .
C57 C58 H58A 110.2 . .
C57 C58 H58B 110.2 . .
O34 C58 H58A 110.2 . .
O34 C58 H58B 110.2 . .
H58A C58 H58B 108.5 . .
C41 C42 H42 119.7 . .
C43 C42 C41 120.6(10) . .
C43 C42 H42 119.7 . .
C44 C43 H43 120.0 . .
C42 C43 C44 120.0(10) . .
C42 C43 H43 120.0 . .
C55 O31 H31 90(2) . .
C55 O31 K5A 117.6(9) . .
C55 O31 K6 140.2(8) . .
K5A O31 H31 130(10) . .
K6 O31 H31 109(6) . .
K6 O31 K5A 77.5(4) . .
N2 C14 C15 110.5(8) . .
N2 C14 H14A 109.6 . .
N2 C14 H14B 109.6 . .
C15 C14 H14A 109.6 . .
C15 C14 H14B 109.6 . .
H14A C14 H14B 108.1 . .
C28 C27 H27 120.8 . .
C26 C27 C28 118.4(10) . .
C26 C27 H27 120.8 . .
C51 C52 H52A 108.7 . .
C51 C52 H52B 108.7 . .
H52A C52 H52B 107.6 . .
O27 C52 C51 114.2(17) . .
O27 C52 H52A 108.7 . .
O27 C52 H52B 108.7 . .
K2 K4 K3 132.66(11) . 3_653
O4 K4 K2 78.83(13) 3_653 .
O4 K4 K3 61.98(11) 3_653 3_653
O18 K4 K2 45.14(15) . .
O18 K4 K3 134.66(18) . 3_653
O18 K4 O4 76.5(2) . 3_653
O18 K4 O3 67.7(2) . .
O18 K4 C10 63.1(2) . .
O18 K4 O38 113.3(3) . 3_653
O18 K4 O39 91.8(3) . .
O18 K4 O46B 139.5(4) . .
O3 K4 K2 43.53(13) . .
O3 K4 K3 89.56(15) . 3_653
O3 K4 O4 40.62(16) . 3_653
O3 K4 C10 21.26(19) . .
C10 K4 K2 56.65(17) . .
C10 K4 K3 81.43(17) . 3_653
C10 K4 O4 22.24(19) . 3_653
O2 K4 K2 49.74(17) . .
O2 K4 K3 151.4(2) . 3_653
O2 K4 O4 128.4(2) . 3_653
O2 K4 O18 70.4(2) . .
O2 K4 O3 89.6(2) . .
O2 K4 C10 106.1(2) . .
O2 K4 O38 176.3(3) . 3_653
O2 K4 O39 101.7(4) . .
O2 K4 O46B 86.6(5) . .
O38 K4 K2 132.4(2) 3_653 .
O38 K4 K3 25.1(2) 3_653 3_653
O38 K4 O4 53.6(2) 3_653 3_653
O38 K4 O3 91.5(3) 3_653 .
O38 K4 C10 75.8(3) 3_653 .
O39 K4 K2 131.2(3) . .
O39 K4 K3 92.2(3) . 3_653
O39 K4 O4 118.1(3) . 3_653
O39 K4 O3 152.0(3) . .
O39 K4 C10 132.1(4) . .
O39 K4 O38 78.9(4) . 3_653
O39 K4 O46B 126.1(5) . .
O46B K4 K2 94.5(4) . .
O46B K4 K3 65.1(5) . 3_653
O46B K4 O4 94.3(5) . 3_653
O46B K4 O3 79.6(4) . .
O46B K4 C10 94.0(5) . .
O46B K4 O38 90.1(6) . 3_653
K3 O38 K4 129.0(4) . 3_643
O42 N6 K5B 96.5(11) . .
O42 N6 O43 119.6(15) . .
O42 N6 O44 120.8(17) . .
O43 N6 K5B 143.8(11) . .
O43 N6 O44 119.6(16) . .
O44 N6 K5B 24.2(9) . .
K3 K5A H57 66.0(17) 4_454 .
N5 K5A K3 42.35(16) 3_543 4_454
N5 K5A C57 71.9(3) 3_543 .
N5 K5A K6 134.7(3) 3_543 .
N5 K5A H57 63(4) 3_543 .
O33 K5A K3 105.7(2) . 4_454
O33 K5A N5 86.6(3) . 3_543
O33 K5A O37 71.9(3) . 3_543
O33 K5A C57 25.0(3) . .
O33 K5A O16 140.2(4) . 4_454
O33 K5A O31 65.9(3) . .
O33 K5A K6 108.5(3) . .
O33 K5A H57 40.6(15) . .
O36 K5A K3 24.8(2) 3_543 4_454
O36 K5A N5 20.8(2) 3_543 3_543
O36 K5A O33 103.2(3) 3_543 .
O36 K5A O37 42.5(2) 3_543 3_543
O36 K5A C57 83.7(3) 3_543 .
O36 K5A O16 72.1(3) 3_543 4_454
O36 K5A O31 103.8(4) 3_543 .
O36 K5A O44 84.2(5) 3_543 .
O36 K5A K6 116.0(3) 3_543 .
O36 K5A H57 71(3) 3_543 .
O37 K5A K3 63.59(17) 3_543 4_454
O37 K5A N5 21.84(19) 3_543 3_543
O37 K5A C57 64.8(3) 3_543 .
O37 K5A K6 154.1(3) 3_543 .
O37 K5A H57 62(4) 3_543 .
O7 K5A K3 147.9(4) . 4_454
O7 K5A N5 169.2(4) . 3_543
O7 K5A O33 91.1(3) . .
O7 K5A O36 165.5(4) . 3_543
O7 K5A O37 148.5(4) . 3_543
O7 K5A C57 109.4(3) . .
O7 K5A O16 95.6(4) . 4_454
O7 K5A O31 80.0(4) . .
O7 K5A O44 87.6(5) . .
O7 K5A K6 56.0(3) . .
O7 K5A H57 121(3) . .
C57 K5A K3 81.4(3) . 4_454
C57 K5A K6 104.1(3) . .
C57 K5A H57 15.6(15) . .
O16 K5A K3 54.2(2) 4_454 4_454
O16 K5A N5 92.9(3) 4_454 3_543
O16 K5A O37 114.6(3) 4_454 3_543
O16 K5A C57 118.8(4) 4_454 .
O16 K5A O31 76.8(3) 4_454 .
O16 K5A K6 48.2(2) 4_454 .
O16 K5A H57 105(2) 4_454 .
O31 K5A K3 82.4(3) . 4_454
O31 K5A N5 108.6(3) . 3_543
O31 K5A O37 114.4(3) . 3_543
O31 K5A C57 55.5(3) . .
O31 K5A K6 48.7(3) . .
O31 K5A H57 54(4) . .
O44 K5A K3 99.6(4) . 4_454
O44 K5A N5 86.3(5) . 3_543
O44 K5A O33 133.0(5) . .
O44 K5A O37 85.4(5) . 3_543
O44 K5A C57 146.5(6) . .
O44 K5A O16 86.6(4) . 4_454
O44 K5A O31 158.0(6) . .
O44 K5A K6 109.4(5) . .
O44 K5A H57 147(4) . .
K6 K5A K3 92.4(2) . 4_454
K6 K5A H57 101(4) . .
N5 K5B N6 93.9(3) 3_543 .
N5 K5B K6 105.1(3) 3_543 .
O33 K5B N5 86.8(3) . 3_543
O33 K5B O36 95.3(4) . 3_543
O33 K5B O37 78.6(3) . 3_543
O33 K5B O7 92.4(3) . .
O33 K5B N6 171.1(5) . .
O33 K5B K6 89.3(3) . .
O33 K5B O52 62.5(5) . .
O33 K5B N7 79.6(6) . .
O33 K5B O51 98.5(8) . .
O36 K5B N5 21.35(19) 3_543 3_543
O36 K5B N6 88.4(3) 3_543 .
O36 K5B K6 85.7(3) 3_543 .
O36 K5B O52 143.9(5) 3_543 .
O36 K5B N7 141.2(6) 3_543 .
O37 K5B N5 20.2(2) 3_543 3_543
O37 K5B O36 41.5(2) 3_543 3_543
O37 K5B N6 99.1(3) 3_543 .
O37 K5B K6 122.9(3) 3_543 .
O37 K5B O52 103.5(5) 3_543 .
O37 K5B N7 100.3(6) 3_543 .
O7 K5B N5 145.9(4) . 3_543
O7 K5B O36 125.8(4) . 3_543
O7 K5B O37 162.2(5) . 3_543
O7 K5B N6 92.0(3) . .
O7 K5B K6 40.8(3) . .
O7 K5B O52 85.5(5) . .
O7 K5B N7 93.0(6) . .
O7 K5B O51 102.9(8) . .
N6 K5B K6 99.1(3) . .
O44 K5B N5 88.0(5) . 3_543
O44 K5B O33 174.5(6) . .
O44 K5B O36 79.2(5) . 3_543
O44 K5B O37 97.0(6) . 3_543
O44 K5B O7 90.9(6) . .
O44 K5B N6 12.2(4) . .
O44 K5B K6 90.4(5) . .
O44 K5B O52 122.2(7) . .
O44 K5B N7 104.6(7) . .
O44 K5B O51 85.0(8) . .
O52 K5B N5 123.3(5) . 3_543
O52 K5B N6 110.1(6) . .
O52 K5B K6 119.7(5) . .
O52 K5B N7 19.1(6) . .
N7 K5B N5 120.2(6) . 3_543
N7 K5B N6 92.4(6) . .
N7 K5B K6 132.3(6) . .
O51 K5B N5 111.0(7) . 3_543
O51 K5B O36 128.6(7) . 3_543
O51 K5B O37 93.8(7) . 3_543
O51 K5B N6 72.9(7) . .
O51 K5B K6 143.4(7) . .
O51 K5B O52 40.8(8) . .
O51 K5B N7 21.7(8) . .
N6 O44 K5A 167.5(13) . .
N6 O44 K5B 143.6(13) . .
O12 K6 K3 42.53(14) . .
O12 K6 O13 41.04(18) . 2_565
O12 K6 C33 21.5(2) . .
O12 K6 C15 107.3(3) . .
O12 K6 K5A 154.2(3) . .
O6 K6 K3 82.4(2) . .
O6 K6 O12 85.6(2) . .
O6 K6 O13 125.8(3) . 2_565
O6 K6 C33 105.0(3) . .
O6 K6 O7 43.8(2) . .
O6 K6 C15 23.3(2) . .
O6 K6 K5A 86.2(2) . .
O6 K6 O48 139.9(4) . .
O13 K6 K3 64.98(16) 2_565 .
O13 K6 C33 20.82(19) 2_565 .
O13 K6 C15 144.7(3) 2_565 .
O13 K6 K5A 135.6(3) 2_565 .
C33 K6 K3 56.34(18) . .
C33 K6 K5A 144.8(3) . .
O25 K6 K3 37.98(19) 2_565 .
O25 K6 O12 64.5(2) 2_565 .
O25 K6 O6 117.2(3) 2_565 .
O25 K6 O13 56.9(2) 2_565 2_565
O25 K6 C33 63.7(3) 2_565 .
O25 K6 O7 133.9(4) 2_565 .
O25 K6 C15 134.3(4) 2_565 .
O25 K6 O16 90.2(3) 2_565 4_454
O25 K6 O31 149.2(5) 2_565 .
O25 K6 K5A 140.1(3) 2_565 .
O25 K6 O48 96.6(4) 2_565 .
O7 K6 K3 116.3(3) . .
O7 K6 O12 129.2(3) . .
O7 K6 O13 165.5(3) . 2_565
O7 K6 C33 146.6(3) . .
O7 K6 C15 22.2(2) . .
O7 K6 K5A 45.9(2) . .
O7 K6 O48 123.3(5) . .
C15 K6 K3 104.0(3) . .
C15 K6 C33 124.5(3) . .
C15 K6 K5A 63.0(2) . .
O16 K6 K3 127.3(3) 4_454 .
O16 K6 O12 139.0(3) 4_454 .
O16 K6 O6 135.4(3) 4_454 .
O16 K6 O13 98.4(3) 4_454 2_565
O16 K6 C33 119.0(3) 4_454 .
O16 K6 O7 91.7(3) 4_454 .
O16 K6 C15 113.2(3) 4_454 .
O16 K6 O31 84.1(3) 4_454 .
O16 K6 K5A 53.8(2) 4_454 .
O16 K6 O48 59.2(5) 4_454 .
O31 K6 K3 142.8(3) . .
O31 K6 O12 101.3(3) . .
O31 K6 O6 87.0(3) . .
O31 K6 O13 94.0(4) . 2_565
O31 K6 C33 92.9(4) . .
O31 K6 O7 76.7(4) . .
O31 K6 C15 74.9(4) . .
O31 K6 K5A 53.8(3) . .
O31 K6 O48 54.6(5) . .
K5A K6 K3 158.6(3) . .
O48 K6 K3 120.0(5) . .
O48 K6 O12 90.7(5) . .
O48 K6 O13 55.7(5) . 2_565
O48 K6 C33 70.0(5) . .
O48 K6 C15 129.0(5) . .
O48 K6 K5A 80.0(5) . .
C52 O27 H27A 109.5 . .
N7 O52 K5B 81(2) . .
O50 N7 K5B 156(2) . .
O52 N7 K5B 80(2) . .
O52 N7 O50 122(3) . .
O52 N7 O51 132(4) . .
O51 N7 K5B 52.3(19) . .
O51 N7 O50 104(3) . .
N7 O51 K5B 106(2) . .

loop_
_geom_bond_atom_site_label_1
_geom_bond_atom_site_label_2
_geom_bond_distance
_geom_bond_site_symmetry_2
Fe3 K3 3.923(3) .
Fe3 O19 1.848(6) .
Fe3 O17 1.986(6) .
Fe3 O21 2.028(6) .
Fe3 O14 2.018(6) .
Fe3 O15 2.049(6) .
Fe3 N4 2.207(7) .
Fe4 O28 2.050(6) .
Fe4 O12 2.040(6) .
Fe4 O10 1.978(6) .
Fe4 O20 1.869(6) .
Fe4 O14 2.028(6) .
Fe4 N3 2.218(7) .
Fe2 O8 1.977(6) .
Fe2 O20 1.864(6) .
Fe2 O5 2.022(6) .
Fe2 O29 2.029(6) .
Fe2 O6 2.050(6) .
Fe2 N2 2.228(7) .
Fe1 O19 1.854(6) .
Fe1 O5 2.030(6) .
Fe1 O1 1.980(6) .
Fe1 O4 2.038(6) .
Fe1 O22 2.066(6) .
Fe1 N1 2.210(7) .
K1 K2 4.055(3) .
K1 O9 2.724(6) .
K1 O11 2.625(6) .
K1 O23 2.980(7) .
K1 O13 2.763(7) .
K1 O3 2.843(7) .
K1 O35 2.905(8) .
K1 C10 3.519(9) .
K1 O24 2.735(7) .
K2 O8 2.788(6) .
K2 O10 2.979(6) .
K2 O17 2.908(6) .
K2 O1 2.851(6) .
K2 O9 2.939(7) .
K2 O18 2.867(7) .
K2 O11 2.992(7) .
K2 O3 2.784(6) .
K2 C46 3.279(9) .
K2 C23 3.229(8) .
K2 C7 3.336(10) .
K2 O2 3.085(7) .
K3 O12 2.895(7) .
K3 O15 2.752(7) .
K3 O35 3.138(8) 2_565
K3 N5 3.315(8) 2_565
K3 O36 2.730(10) 2_565
K3 O25 2.718(9) 2_565
K3 O26 2.766(11) 2_565
K3 C50 3.499(16) 2_565
K3 O38 2.717(10) .
K3 K6 4.282(7) .
K3 O47 1.77(2) .
O28 C53 1.273(11) .
O12 C33 1.265(11) .
O12 K6 3.125(8) .
O8 C23 1.300(10) .
O10 C30 1.295(10) .
O20 H20 0.86(3) .
O17 C46 1.303(11) .
O5 C12 1.428(10) .
O21 C47 1.262(11) .
O1 C7 1.300(11) .
O4 C10 1.281(11) 3_643
O4 K4 3.329(7) 3_643
O9 C23 1.231(10) .
O14 C35 1.425(10) .
O18 C46 1.244(11) .
O18 K4 2.741(7) .
O29 C53 1.245(11) .
O11 C30 1.223(10) .
O23 C48 1.411(11) .
O15 C38 1.274(12) .
O6 C15 1.291(12) .
O6 K6 2.903(9) .
O13 C33 1.225(11) 2_564
O13 K6 3.172(10) 2_564
O3 C10 1.208(11) .
O3 K4 2.966(8) .
O22 C47 1.229(11) .
O35 K3 3.137(8) 2_564
O35 N5 1.239(11) .
N4 C39 1.493(11) .
N4 C36 1.486(12) .
N4 C37 1.492(12) .
N3 C31 1.484(10) .
N3 C34 1.507(11) .
N3 C32 1.472(11) .
N2 C16 1.500(11) .
N2 C13 1.492(11) .
N2 C14 1.459(12) .
C31 H31A 0.9900 .
C31 H31B 0.9900 .
C31 C24 1.509(13) .
C33 O13 1.225(11) 2_565
C33 C32 1.533(13) .
C33 K6 3.444(11) .
C46 C45 1.481(12) .
C48 C47 1.555(13) 3_653
C48 C49 1.514(13) .
C48 H48 1.0(2) .
C23 C22 1.507(12) .
C29 C28 1.382(13) .
C29 C30 1.503(12) .
C29 C24 1.401(13) .
C8 H8A 0.9900 .
C8 H8B 0.9900 .
C8 C1 1.510(13) .
C8 N1 1.497(11) .
N5 K3 3.315(8) 2_564
N5 O36 1.243(11) .
N5 O37 1.224(11) .
N5 K5A 3.285(10) 3_553
N5 K5B 3.412(11) 3_553
C10 O4 1.281(11) 3_653
C10 C9 1.549(13) .
C10 K4 3.314(10) .
C45 C44 1.404(14) .
C45 C40 1.379(13) .
C22 C17 1.393(13) .
C22 C21 1.406(13) .
C17 C16 1.512(13) .
C17 C18 1.406(13) .
C39 H39A 0.9900 .
C39 H39B 0.9900 .
C39 C40 1.529(13) .
C47 C48 1.555(13) 3_643
C53 C54 1.512(12) .
O33 C57 1.452(16) .
O33 K5A 2.832(11) .
O33 K5B 2.662(11) .
O24 C49 1.425(12) .
O36 K3 2.730(10) 2_564
O36 K5A 2.648(12) 3_553
O36 K5B 3.134(13) 3_553
C12 H12 1.0000 .
C12 C11 1.501(12) .
C12 C13 1.503(13) .
O37 K5A 3.127(11) 3_553
O37 K5B 2.865(10) 3_553
C7 O2 1.229(12) .
C7 C6 1.489(14) .
O2 K4 2.682(8) .
C36 H36A 0.9900 .
C36 H36B 0.9900 .
C36 C35 1.511(12) .
C16 H16A 0.9900 .
C16 H16B 0.9900 .
C28 H28 0.9500 .
C28 C27 1.413(15) .
C41 H41 0.9500 .
C41 C40 1.412(14) .
C41 C42 1.399(17) .
C37 H37A 0.9900 .
C37 H37B 0.9900 .
C37 C38 1.484(13) .
C35 H35 1.0000 .
C35 C34 1.508(12) .
C18 H18 0.9500 .
C18 C19 1.374(14) .
O25 K3 2.718(9) 2_564
O25 C50 1.44(2) .
O25 K6 2.707(11) 2_564
O25 H25 1.001(14) .
C54 H54 1.0000 .
C54 O30 1.415(12) .
C54 C55 1.528(15) .
C11 H11A 0.9900 .
C11 H11B 0.9900 .
C11 N1 1.490(11) .
C1 C6 1.418(13) .
C1 C2 1.381(13) .
O26 K3 2.766(11) 2_564
O26 C51 1.48(2) .
O26 H26 0.842(14) .
N1 C9 1.480(11) 3_643
C38 O16 1.233(12) .
C13 H13A 0.9900 .
C13 H13B 0.9900 .
C25 H25A 0.9500 .
C25 C26 1.379(15) .
C25 C24 1.404(14) .
C26 H26A 0.9500 .
C26 C27 1.375(16) .
C21 H21 0.9500 .
C21 C20 1.352(14) .
O7 C15 1.232(13) .
O7 K5A 2.633(11) .
O7 K5B 2.747(10) .
O7 K6 3.040(12) .
C49 H49 1.0000 .
C49 C50 1.53(2) .
C44 H44 0.9500 .
C44 C43 1.424(15) .
C20 H20A 0.9500 .
C20 C19 1.422(14) .
C56 H56 1.0000 .
C56 C57 1.553(16) .
C56 C55 1.501(16) .
C56 O32 1.399(14) .
C57 C58 1.473(17) .
C57 K5A 3.386(15) .
C57 H57 0.96(3) .
C15 C14 1.494(16) .
C15 K6 3.256(14) .
C9 N1 1.480(11) 3_653
O34 H34 0.8400 .
O34 C58 1.480(15) .
C5 H5 0.9500 .
C5 C6 1.378(14) .
C5 C4 1.392(16) .
C34 H34A 0.9900 .
C34 H34B 0.9900 .
O30 H30 0.8400 .
C32 H32A 0.9900 .
C32 H32B 0.9900 .
C55 H55 1.0000 .
C55 O31 1.406(14) .
C50 K3 3.499(16) 2_564
C50 H50 1.0000 .
C50 C51 1.51(2) .
C19 H19 0.9500 .
C51 H51 1.0000 .
C51 C52 1.46(3) .
O16 K5A 2.961(12) 4_554
O16 K6 2.736(9) 4_554
C2 H2 0.9500 .
C2 C3 1.388(15) .
O32 H32 0.8400 .
C4 H4 0.9500 .
C4 C3 1.370(16) .
C3 H3 0.9500 .
C58 H58A 0.9900 .
C58 H58B 0.9900 .
C42 H42 0.9500 .
C42 C43 1.327(18) .
C43 H43 0.9500 .
O31 H31 1.052(14) .
O31 K5A 2.967(14) .
O31 K6 2.762(13) .
C14 H14A 0.9900 .
C14 H14B 0.9900 .
C27 H27 0.9500 .
C52 H52A 0.9900 .
C52 H52B 0.9900 .
C52 O27 1.447(18) .
K4 K3 4.972(4) 3_653
K4 O4 3.329(7) 3_653
K4 O38 2.791(10) 3_653
K4 O39 2.741(17) .
K4 O46B 2.77(2) .
O38 K4 2.791(10) 3_643
N6 K5B 3.469(16) .
N6 O42 1.18(2) .
N6 O43 1.21(2) .
N6 O44 1.234(19) .
K5A K3 4.896(7) 4_454
K5A N5 3.285(10) 3_543
K5A O36 2.648(12) 3_543
K5A O37 3.127(11) 3_543
K5A O16 2.961(12) 4_454
K5A O44 2.680(15) .
K5A K6 3.590(10) .
K5A H57 3.0(2) .
K5B N5 3.412(11) 3_543
K5B O36 3.134(13) 3_543
K5B O37 2.865(10) 3_543
K5B O44 2.398(16) .
K5B K6 4.534(10) .
K5B O52 3.36(3) .
K5B N7 3.36(3) .
K5B O51 2.77(3) .
K6 O13 3.171(10) 2_565
K6 O25 2.707(11) 2_565
K6 O16 2.736(9) 4_454
K6 O48 3.07(2) .
O27 H27A 0.8400 .
O50 N7 1.31(4) .
O52 N7 1.11(3) .
N7 O51 1.30(4) .

loop_
_geom_torsion_atom_site_label_1
_geom_torsion_atom_site_label_2
_geom_torsion_atom_site_label_3
_geom_torsion_atom_site_label_4
_geom_torsion
_geom_torsion_site_symmetry_1
_geom_torsion_site_symmetry_4
Fe3 O17 C46 K2 127.9(7) . .
Fe3 O17 C46 O18 136.8(7) . .
Fe3 O17 C46 C45 -43.7(11) . .
Fe3 O21 C47 O22 24.8(13) . .
Fe3 O21 C47 C48 -156.4(6) . 3_643
Fe3 O14 C35 C36 -39.3(8) . .
Fe3 O14 C35 C34 -158.3(5) . .
Fe3 O15 C38 C37 16.1(11) . .
Fe3 O15 C38 O16 -162.7(9) . .
Fe3 N4 C39 C40 -57.6(9) . .
Fe3 N4 C36 C35 -38.0(7) . .
Fe3 N4 C37 C38 -34.2(9) . .
Fe4 O28 C53 O29 -5.9(13) . .
Fe4 O28 C53 C54 174.1(6) . .
Fe4 O12 C33 O13 160.7(7) . 2_565
Fe4 O12 C33 C32 -17.8(10) . .
Fe4 O12 C33 K6 129.3(5) . .
Fe4 O10 C30 K2 -127.5(7) . .
Fe4 O10 C30 O11 -136.9(7) . .
Fe4 O10 C30 C29 42.7(11) . .
Fe4 O14 C35 C36 161.1(5) . .
Fe4 O14 C35 C34 42.1(7) . .
Fe4 N3 C31 C24 59.0(9) . .
Fe4 N3 C34 C35 37.8(7) . .
Fe4 N3 C32 C33 33.1(8) . .
Fe2 O8 C23 K2 138.5(8) . .
Fe2 O8 C23 O9 156.5(6) . .
Fe2 O8 C23 C22 -22.1(12) . .
Fe2 O5 C12 C11 -157.3(6) . .
Fe2 O5 C12 C13 -38.7(8) . .
Fe2 O29 C53 O28 9.6(14) . .
Fe2 O29 C53 C54 -170.5(6) . .
Fe2 O6 C15 O7 -170.1(9) . .
Fe2 O6 C15 C14 10.2(12) . .
Fe2 O6 C15 K6 -135.0(6) . .
Fe2 N2 C16 C17 -56.8(9) . .
Fe2 N2 C13 C12 -36.1(8) . .
Fe2 N2 C14 C15 -36.7(9) . .
Fe1 O5 C12 C11 40.6(8) . .
Fe1 O5 C12 C13 159.1(5) . .
Fe1 O1 C7 K2 -144.9(9) . .
Fe1 O1 C7 O2 -165.4(7) . .
Fe1 O1 C7 C6 12.9(14) . .
Fe1 O22 C47 O21 -14.1(14) . .
Fe1 O22 C47 C48 167.2(6) . 3_643
K1 O9 C23 K2 -95.3(8) . .
K1 O9 C23 O8 -112.2(10) . .
K1 O9 C23 C22 66.4(12) . .
K1 O11 C30 K2 139(3) . .
K1 O11 C30 O10 149(2) . .
K1 O11 C30 C29 -31(3) . .
K1 O23 C48 C47 -86.1(7) . 3_653
K1 O23 C48 C49 29.5(8) . .
K1 O3 C10 O4 -107.0(9) . 3_653
K1 O3 C10 C9 72.1(9) . .
K1 O3 C10 K4 -159.2(5) . .
K1 O35 N5 K3 149.8(8) . 2_564
K1 O35 N5 O36 169.8(7) . .
K1 O35 N5 O37 -12.5(13) . .
K1 O35 N5 K5A 142(2) . 3_553
K1 C10 C9 N1 -147.5(5) . 3_653
K1 O24 C49 C48 66.9(8) . .
K1 O24 C49 C50 -56.4(11) . .
K2 O8 C23 O9 17.9(9) . .
K2 O8 C23 C22 -160.7(6) . .
K2 O10 C30 O11 -9.5(9) . .
K2 O10 C30 C29 170.1(7) . .
K2 O17 C46 O18 8.9(8) . .
K2 O17 C46 C45 -171.6(7) . .
K2 O1 C7 O2 -20.5(11) . .
K2 O1 C7 C6 157.8(7) . .
K2 O9 C23 O8 -16.8(8) . .
K2 O9 C23 C22 161.7(7) . .
K2 O18 C46 O17 -9.1(9) . .
K2 O18 C46 C45 171.4(7) . .
K2 O11 C30 O10 9.4(9) . .
K2 O11 C30 C29 -170.2(6) . .
K2 O3 C10 K1 -108.3(6) . .
K2 O3 C10 O4 144.7(7) . 3_653
K2 O3 C10 C9 -36.1(10) . .
K2 O3 C10 K4 92.5(5) . .
K2 C23 C22 C17 -120.4(18) . .
K2 C23 C22 C21 59(2) . .
K2 C7 O2 K4 88.8(11) . .
K2 C7 C6 C1 121.1(17) . .
K2 C7 C6 C5 -59(2) . .
K3 Fe3 O19 Fe1 -134.8(5) . .
K3 O12 C33 O13 -61.5(11) . 2_565
K3 O12 C33 C32 119.9(7) . .
K3 O12 C33 K6 -92.9(4) . .
K3 O15 C38 C37 -123.8(8) . .
K3 O15 C38 O16 57.4(13) . .
K3 O35 N5 O36 20.1(9) 2_564 .
K3 O35 N5 O37 -162.2(8) 2_564 .
K3 O35 N5 K5A -8(3) 2_564 3_553
K3 N5 O36 K5A -147.4(8) 2_564 3_553
K3 N5 O36 K5B -159.1(6) 2_564 3_553
K3 N5 O37 K5A 53(2) 2_564 3_553
K3 N5 O37 K5B 63(2) 2_564 3_553
K3 O25 C50 C49 174.1(8) 2_564 .
K3 O25 C50 C51 -64.5(16) 2_564 .
K3 O26 C51 C50 -45.8(17) 2_564 .
K3 O26 C51 C52 76.0(14) 2_564 .
K3 C50 C51 O26 30.7(11) 2_564 .
K3 C50 C51 C52 -87.4(13) 2_564 .
O28 Fe4 O20 Fe2 15.6(5) . .
O28 C53 C54 O30 -9.8(12) . .
O28 C53 C54 C55 -130.7(9) . .
O12 Fe4 O20 Fe2 99.4(5) . .
O12 C33 C32 N3 -13.2(12) . .
O8 Fe2 O20 Fe4 77.6(5) . .
O8 C23 C22 C17 -46.7(12) . .
O8 C23 C22 C21 132.7(8) . .
O10 Fe4 O20 Fe2 -75.3(5) . .
O17 Fe3 O19 Fe1 75.8(5) . .
O17 C46 C45 C44 150.8(8) . .
O17 C46 C45 C40 -28.7(12) . .
O5 Fe2 O20 Fe4 167.9(5) . .
O5 Fe1 O19 Fe3 -162.6(5) . .
O5 C12 C11 N1 -53.7(10) . .
O5 C12 C13 N2 51.3(10) . .
O21 Fe3 O19 Fe1 -14.7(5) . .
O1 Fe1 O19 Fe3 -73.2(5) . .
O1 C7 O2 K2 18.6(10) . .
O1 C7 O2 K4 107.4(12) . .
O1 C7 C6 C1 49.7(13) . .
O1 C7 C6 C5 -130.4(10) . .
O4 Fe1 O19 Fe3 104.2(5) . .
O4 C10 C9 N1 -13.3(10) 3_653 3_653
O9 C23 C22 C17 134.7(9) . .
O9 C23 C22 C21 -46.0(11) . .
O14 Fe3 O19 Fe1 166.3(5) . .
O14 Fe4 O20 Fe2 -166.4(5) . .
O14 C35 C34 N3 -55.1(9) . .
O18 C46 C45 C44 -29.7(12) . .
O18 C46 C45 C40 150.8(9) . .
O29 Fe2 O20 Fe4 -14.0(5) . .
O29 C53 C54 O30 170.2(8) . .
O29 C53 C54 C55 49.3(12) . .
O23 C48 C49 O24 -60.5(9) . .
O23 C48 C49 C50 60.5(11) . .
O15 Fe3 O19 Fe1 -99.5(5) . .
O15 C38 O16 K5A -107.3(10) . 4_554
O15 C38 O16 K6 120(2) . 4_554
O6 Fe2 O20 Fe4 -98.8(5) . .
O6 C15 C14 N2 20.5(13) . .
O13 C33 C32 N3 168.1(8) 2_565 .
O3 C10 C9 N1 167.5(8) . 3_653
O22 Fe1 O19 Fe3 19.8(5) . .
O35 N5 O36 K3 -24.3(10) . 2_564
O35 N5 O36 K5A -171.8(7) . 3_553
O35 N5 O36 K5B 176.6(7) . 3_553
O35 N5 O37 K5A 174.0(8) . 3_553
O35 N5 O37 K5B -176.4(7) . 3_553
N4 Fe3 O19 Fe1 -138.2(13) . .
N4 C39 C40 C45 83.4(10) . .
N4 C39 C40 C41 -101.8(10) . .
N4 C36 C35 O14 52.7(9) . .
N4 C36 C35 C34 172.1(7) . .
N4 C37 C38 O15 14.9(12) . .
N4 C37 C38 O16 -166.2(9) . .
N3 C31 C24 C29 -83.7(11) . .
N3 C31 C24 C25 101.2(10) . .
N2 Fe2 O20 Fe4 -135.5(13) . .
C31 N3 C34 C35 -86.3(8) . .
C31 N3 C32 C33 161.5(7) . .
C46 C45 C44 C43 -178.5(9) . .
C46 C45 C40 C39 -5.1(13) . .
C46 C45 C40 C41 -179.7(8) . .
C48 C49 C50 K3 -157.2(19) . 2_564
C48 C49 C50 O25 -166.8(10) . .
C48 C49 C50 C51 75.6(18) . .
C23 C22 C17 C16 0.4(13) . .
C23 C22 C17 C18 -179.8(8) . .
C23 C22 C21 C20 -178.5(8) . .
C29 C28 C27 C26 0.5(17) . .
C8 C1 C6 C7 2.0(14) . .
C8 C1 C6 C5 -177.9(9) . .
C8 C1 C2 C3 -179.8(9) . .
C45 C44 C43 C42 -0.1(16) . .
C22 C17 C16 N2 83.6(10) . .
C22 C17 C18 C19 -0.7(13) . .
C22 C21 C20 C19 -2.6(14) . .
C17 C22 C21 C20 0.9(13) . .
C17 C18 C19 C20 -0.9(14) . .
C39 N4 C36 C35 86.7(8) . .
C39 N4 C37 C38 -161.2(8) . .
C47 C48 C49 O24 58.8(9) 3_653 .
C47 C48 C49 C50 179.8(9) 3_653 .
C53 C54 C55 C56 -163.7(9) . .
C53 C54 C55 O31 61.5(13) . .
O33 C57 C58 O34 -47.4(13) . .
O24 C49 C50 K3 -37(3) . 2_564
O24 C49 C50 O25 -46.9(14) . .
O24 C49 C50 C51 -164.5(14) . .
O36 N5 O37 K5A -8.4(9) . 3_553
O36 N5 O37 K5B 1.3(11) . 3_553
C12 C11 N1 Fe1 37.5(8) . .
C12 C11 N1 C8 -88.2(8) . .
C12 C11 N1 C9 149.9(7) . 3_643
O37 N5 O36 K3 158.0(7) . 2_564
O37 N5 O36 K5A 10.5(11) . 3_553
O37 N5 O36 K5B -1.1(9) . 3_553
O2 C7 C6 C1 -132.0(10) . .
O2 C7 C6 C5 47.9(14) . .
C36 N4 C39 C40 -174.9(7) . .
C36 N4 C37 C38 76.7(9) . .
C36 C35 C34 N3 -174.1(7) . .
C16 N2 C13 C12 88.2(9) . .
C16 N2 C14 C15 -164.9(8) . .
C16 C17 C18 C19 179.0(8) . .
C28 C29 C30 O10 -150.8(8) . .
C28 C29 C30 O11 28.8(12) . .
C28 C29 C24 C31 -174.7(8) . .
C28 C29 C24 C25 0.4(13) . .
C41 C42 C43 C44 -2.6(18) . .
C37 N4 C39 C40 63.1(10) . .
C37 N4 C36 C35 -149.4(7) . .
C37 C38 O16 K5A 73.9(11) . 4_554
C37 C38 O16 K6 -58(3) . 4_554
C18 C17 C16 N2 -96.2(9) . .
O25 C50 C51 O26 71.9(18) . .
O25 C50 C51 C52 -46.2(19) . .
C54 C55 O31 K5A -160.6(7) . .
C54 C55 O31 K6 -56.3(19) . .
C11 C12 C13 N2 169.9(8) . .
C1 C8 N1 Fe1 54.5(9) . .
C1 C8 N1 C11 171.4(7) . .
C1 C8 N1 C9 -66.9(9) . 3_643
C1 C2 C3 C4 -1.5(17) . .
O26 C51 C52 O27 67.7(17) . .
N1 Fe1 O19 Fe3 128.6(13) . .
N1 C8 C1 C6 -84.3(10) . .
N1 C8 C1 C2 97.6(10) . .
C13 N2 C16 C17 -172.6(7) . .
C13 N2 C14 C15 73.9(10) . .
C13 C12 C11 N1 -172.2(7) . .
C25 C26 C27 C28 2.2(18) . .
C26 C25 C24 C31 177.7(10) . .
C26 C25 C24 C29 2.3(15) . .
C21 C22 C17 C16 -179.0(8) . .
C21 C22 C17 C18 0.8(13) . .
C21 C20 C19 C18 2.6(14) . .
O7 C15 C14 N2 -159.3(10) . .
C49 C50 C51 O26 -170.3(14) . .
C49 C50 C51 C52 71.6(19) . .
C44 C45 C40 C39 175.5(8) . .
C44 C45 C40 C41 0.9(13) . .
C56 C57 C58 O34 77.4(13) . .
C56 C55 O31 K5A 65.2(13) . .
C56 C55 O31 K6 169.5(10) . .
C57 C56 C55 C54 172.7(10) . .
C57 C56 C55 O31 -53.4(15) . .
C30 C29 C28 C27 177.4(9) . .
C30 C29 C24 C31 6.2(14) . .
C30 C29 C24 C25 -178.8(8) . .
C5 C4 C3 C2 -1.4(18) . .
C34 N3 C31 C24 174.3(7) . .
C34 N3 C32 C33 -77.5(9) . .
C6 C7 O2 K2 -159.7(8) . .
C6 C7 O2 K4 -70.8(15) . .
C6 C1 C2 C3 2.0(15) . .
C6 C5 C4 C3 3.6(17) . .
O30 C54 C55 C56 73.6(12) . .
O30 C54 C55 O31 -61.2(13) . .
C40 C45 C44 C43 1.0(13) . .
C40 C41 C42 C43 4.4(18) . .
C32 N3 C31 C24 -63.2(10) . .
C32 N3 C34 C35 150.0(7) . .
C55 C56 C57 O33 -41.6(14) . .
C55 C56 C57 C58 -167.3(10) . .
C55 C56 C57 K5A 17.9(12) . .
C50 C51 C52 O27 -179.0(12) . .
C24 C29 C28 C27 -1.8(15) . .
C24 C29 C30 O10 28.3(12) . .
C24 C29 C30 O11 -152.1(9) . .
C24 C25 C26 C27 -3.6(18) . .
C2 C1 C6 C7 -179.9(9) . .
C2 C1 C6 C5 0.2(14) . .
O32 C56 C57 O33 -162.6(10) . .
O32 C56 C57 C58 71.7(13) . .
O32 C56 C57 K5A -103.1(9) . .
O32 C56 C55 C54 -70.0(13) . .
O32 C56 C55 O31 63.8(15) . .
C4 C5 C6 C7 177.1(10) . .
C4 C5 C6 C1 -3.0(15) . .
C42 C41 C40 C45 -3.5(15) . .
C42 C41 C40 C39 -178.4(9) . .
C14 N2 C16 C17 65.2(9) . .
C14 N2 C13 C12 -148.3(8) . .
K4 O18 C46 K2 -131(2) . .
K4 O18 C46 O17 -140.3(19) . .
K4 O18 C46 C45 40(3) . .
K4 O3 C10 K1 159.2(5) . .
K4 O3 C10 O4 52.2(9) . 3_653
K4 O3 C10 C9 -128.7(7) . .
K4 C10 C9 N1 86.5(9) . 3_653
K5A N5 O36 K3 147.4(8) 3_553 2_564
K5A O33 C57 C56 101.4(9) . .
K5A O33 C57 C58 -131.4(9) . .
K5A O7 C15 O6 105.7(12) . .
K5A O7 C15 C14 -74.5(15) . .
K5A O7 C15 K6 72.5(9) . .
K5A C57 C58 O34 -109.6(12) . .
K5B N5 O36 K3 159.1(6) 3_553 2_564
K5B O33 C57 C56 118.7(9) . .
K5B O33 C57 C58 -114.1(9) . .
K5B O7 C15 O6 140.2(10) . .
K5B O7 C15 C14 -40.0(17) . .
K5B O7 C15 K6 107.0(11) . .
K5B O52 N7 O50 171(3) . .
K5B O52 N7 O51 5(4) . .
O42 N6 O44 K5A -26(8) . .
O42 N6 O44 K5B 1(4) . .
O43 N6 O44 K5A 157(6) . .
O43 N6 O44 K5B -177.1(19) . .
K6 O12 C33 O13 31.4(10) . 2_565
K6 O12 C33 C32 -147.2(7) . .
K6 O6 C15 O7 -35.1(12) . .
K6 O6 C15 C14 145.1(8) . .
K6 C33 C32 N3 -98.9(13) . .
K6 O25 C50 K3 163.5(15) 2_564 2_564
K6 O25 C50 C49 -22.4(19) 2_564 .
K6 O25 C50 C51 99.0(17) 2_564 .
K6 O7 C15 O6 33.2(11) . .
K6 O7 C15 C14 -147.0(10) . .
K6 C15 C14 N2 100.4(13) . .
O50 N7 O51 K5B -173.8(19) . .
O52 N7 O51 K5B -6(5) . .
